data_7133336
loop_
_publ_author_name
'Luff, Martin S.'
'Bertermann, R&#xfc;diger'
'Finze, Maik'
'Radius, Udo'

_publ_section_title
;
 The tetracyanoborate anion as a building block for the heterocubane
 cluster cage [Cr<sub>4</sub>{B(CN)<sub>4</sub>}<sub>4</sub>]<sup>4</sup>.
;
_journal_issue 65
_journal_name_full 'Chemical communications (Cambridge, England)'
_journal_page_first 8621
_journal_page_last 8624
_journal_paper_doi 10.1039/d4cc03022b
_journal_volume 60
_journal_year 2024
_chemical_formula_moiety 'C96 H136 B4 Cr4 N16 Na4 O29, 2(C4 H8 O)'
_chemical_formula_sum 'C104 H152 B4 Cr4 N16 Na4 O31'
_chemical_formula_weight 2465.61
_space_group_crystal_system monoclinic
_space_group_IT_number 14
_space_group_name_Hall '-P 2yn'
_space_group_name_H-M_alt 'P 1 21/n 1'
_atom_sites_solution_hydrogens geom
_atom_sites_solution_primary dual
_atom_sites_solution_secondary difmap
_audit_creation_method SHELXL-2018/3
_audit_update_record
;
2024-06-19 deposited with the CCDC.	2024-07-12 downloaded from the CCDC.
;
_cell_angle_alpha 90
_cell_angle_beta 102.2000(10)
_cell_angle_gamma 90
_cell_formula_units_Z 4
_cell_length_a 17.5473(2)
_cell_length_b 20.8549(2)
_cell_length_c 35.3881(3)
_cell_measurement_reflns_used 79897
_cell_measurement_temperature 100(2)
_cell_measurement_theta_max 71.1850
_cell_measurement_theta_min 2.4620
_cell_volume 12657.7(2)
_computing_cell_refinement 'CrysAlisPro 1.171.41.93a (Rigaku OD, 2020)'
_computing_data_collection 'CrysAlisPro 1.171.41.93a (Rigaku OD, 2020)'
_computing_data_reduction 'CrysAlisPro 1.171.41.93a (Rigaku OD, 2020)'
_computing_molecular_graphics 'ShelXLe (Huebschle et all, 2011)'
_computing_publication_material 'SHELXL-2014/6 (Sheldrick, 2014)'
_computing_structure_refinement 'SHELXL-2018/3 (Sheldrick, 2018)'
_computing_structure_solution 'SHELXT 2014/5 (Sheldrick, 2014)'
_diffrn_ambient_temperature 100(2)
_diffrn_detector_area_resol_mean 10.0000
_diffrn_measured_fraction_theta_full 0.987
_diffrn_measured_fraction_theta_max 0.987
_diffrn_measurement_device_type 'XtaLAB Synergy, Dualflex, HyPix'
_diffrn_measurement_method '\w scans'
_diffrn_radiation_type CuK\a
_diffrn_radiation_wavelength 1.54184
_diffrn_reflns_av_R_equivalents 0.1397
_diffrn_reflns_av_unetI/netI 0.0518
_diffrn_reflns_Laue_measured_fraction_full 0.987
_diffrn_reflns_Laue_measured_fraction_max 0.987
_diffrn_reflns_limit_h_max 21
_diffrn_reflns_limit_h_min -21
_diffrn_reflns_limit_k_max 25
_diffrn_reflns_limit_k_min -23
_diffrn_reflns_limit_l_max 43
_diffrn_reflns_limit_l_min -42
_diffrn_reflns_number 227094
_diffrn_reflns_point_group_measured_fraction_full 0.987
_diffrn_reflns_point_group_measured_fraction_max 0.987
_diffrn_reflns_theta_full 71.679
_diffrn_reflns_theta_max 71.679
_diffrn_reflns_theta_min 2.474
_diffrn_source 'micro-focus sealed X-ray tube'
_exptl_absorpt_coefficient_mu 3.530
_exptl_absorpt_correction_T_max 1.000
_exptl_absorpt_correction_T_min 0.189
_exptl_absorpt_correction_type gaussian
_exptl_absorpt_process_details
;
CrysAlisPro 1.171.41.92a (Rigaku Oxford Diffraction, 2020)
Numerical absorption correction based on gaussian integration over
a multifaceted crystal model
Empirical absorption correction using spherical harmonics,
implemented in SCALE3 ABSPACK scaling algorithm.
;
_exptl_crystal_colour yellow
_exptl_crystal_density_diffrn 1.294
_exptl_crystal_description block
_exptl_crystal_F_000 5184
_exptl_crystal_size_max 0.370
_exptl_crystal_size_mid 0.230
_exptl_crystal_size_min 0.180
_refine_diff_density_max 0.983
_refine_diff_density_min -0.759
_refine_diff_density_rms 0.085
_refine_ls_extinction_method none
_refine_ls_goodness_of_fit_ref 1.056
_refine_ls_hydrogen_treatment constr
_refine_ls_matrix_type full
_refine_ls_number_parameters 1974
_refine_ls_number_reflns 24444
_refine_ls_number_restraints 6648
_refine_ls_restrained_S_all 1.047
_refine_ls_R_factor_all 0.0912
_refine_ls_R_factor_gt 0.0806
_refine_ls_shift/su_max 0.022
_refine_ls_shift/su_mean 0.000
_refine_ls_structure_factor_coef Fsqd
_refine_ls_weighting_details 'w=1/[\s^2^(Fo^2^)+(0.1076P)^2^+24.7123P] where P=(Fo^2^+2Fc^2^)/3'
_refine_ls_weighting_scheme calc
_refine_ls_wR_factor_gt 0.2065
_refine_ls_wR_factor_ref 0.2145
_reflns_Friedel_coverage 0.000
_reflns_number_gt 20989
_reflns_number_total 24444
_reflns_threshold_expression 'I > 2\s(I)'
_cod_data_source_file d4cc03022b2.cif
_cod_data_source_block Compound_Na4[6d]
_cod_depositor_comments 'Adding full bibliography for 7133333--7133336.cif.'
_cod_original_sg_symbol_H-M 'P 21/n'
_cod_database_code 7133336
_shelx_shelxl_version_number 2018/3
_shelx_space_group_comment
;
The symmetry employed for this shelxl refinement is uniquely defined
by the following loop, which should always be used as a source of
symmetry information in preference to the above space-group names.
They are only intended as comments.
;
_shelx_estimated_absorpt_t_min 0.355
_shelx_estimated_absorpt_t_max 0.569

loop_
_space_group_symop_operation_xyz
'x, y, z'
'-x+1/2, y+1/2, -z+1/2'
'-x, -y, -z'
'x-1/2, -y-1/2, z-1/2'

loop_
_atom_site_label
_atom_site_type_symbol
_atom_site_fract_x
_atom_site_fract_y
_atom_site_fract_z
_atom_site_U_iso_or_equiv
_atom_site_adp_type
_atom_site_occupancy
_atom_site_site_symmetry_order
_atom_site_calc_flag
_atom_site_refinement_flags_posn
_atom_site_refinement_flags_adp
_atom_site_refinement_flags_occupancy
_atom_site_disorder_assembly
_atom_site_disorder_group
B1_1 B 0.5655(2) 0.01720(19) 0.32296(12) 0.0267(8) Uani 1 1 d . . . . .
C2_1 C 0.5612(2) -0.05934(18) 0.32300(11) 0.0291(8) Uani 1 1 d . . . . .
N3_1 N 0.5496(2) -0.11266(17) 0.32229(12) 0.0418(8) Uani 1 1 d . . . . .
C4_1 C 0.5401(2) 0.04338(17) 0.27990(11) 0.0272(7) Uani 1 1 d . . . . .
N5_1 N 0.51826(18) 0.06500(15) 0.24955(9) 0.0283(6) Uani 1 1 d . . . . .
C6_1 C 0.5031(2) 0.04246(17) 0.34638(10) 0.0259(7) Uani 1 1 d . . . . .
N7_1 N 0.45663(17) 0.05952(14) 0.36243(9) 0.0262(6) Uani 1 1 d . . . . .
C8_1 C 0.6487(2) 0.04627(17) 0.34188(10) 0.0250(7) Uani 1 1 d . . . . .
N9_1 N 0.70445(17) 0.07350(14) 0.35474(9) 0.0268(6) Uani 1 1 d . . . . .
B1_2 B 0.3406(2) 0.22961(19) 0.27946(12) 0.0267(8) Uani 1 1 d . . . . .
C2_2 C 0.2530(2) 0.24853(18) 0.26042(11) 0.0306(8) Uani 1 1 d . . . . .
N3_2 N 0.1909(2) 0.26360(17) 0.24685(11) 0.0395(8) Uani 1 1 d . . . . .
C4_2 C 0.3435(2) 0.18753(17) 0.31747(11) 0.0263(7) Uani 1 1 d . . . . .
N5_2 N 0.34983(17) 0.15619(15) 0.34473(9) 0.0279(6) Uani 1 1 d . . . . .
C6_2 C 0.3793(2) 0.18965(18) 0.25006(11) 0.0285(8) Uani 1 1 d . . . . .
N7_2 N 0.41106(18) 0.16196(15) 0.23017(9) 0.0297(7) Uani 1 1 d . . . . .
C8_2 C 0.3915(2) 0.29304(18) 0.29124(11) 0.0287(8) Uani 1 1 d . . . . .
N9_2 N 0.43027(18) 0.33655(15) 0.29987(9) 0.0309(7) Uani 1 1 d . . . . .
B1_3 B 0.6700(2) 0.2584(2) 0.26482(13) 0.0291(9) Uani 1 1 d . . . . .
C2_3 C 0.7248(2) 0.2909(2) 0.23932(12) 0.0368(9) Uani 1 1 d . . . . .
N3_3 N 0.7619(2) 0.3144(2) 0.22058(13) 0.0563(11) Uani 1 1 d . . . . .
C4_3 C 0.7194(2) 0.21775(17) 0.29988(11) 0.0286(8) Uani 1 1 d . . . . .
N5_3 N 0.75125(18) 0.18734(15) 0.32569(9) 0.0296(7) Uani 1 1 d . . . . .
C6_3 C 0.6216(2) 0.31205(17) 0.28190(11) 0.0302(8) Uani 1 1 d . . . . .
N7_3 N 0.58407(19) 0.34837(15) 0.29374(10) 0.0318(7) Uani 1 1 d . . . . .
C8_3 C 0.6091(2) 0.21154(18) 0.23908(11) 0.0295(8) Uani 1 1 d . . . . .
N9_3 N 0.56307(19) 0.17736(15) 0.22199(9) 0.0312(7) Uani 1 1 d . . . . .
B1_4 B 0.5884(2) 0.2465(2) 0.41736(12) 0.0275(8) Uani 1 1 d . . . . .
C2_4 C 0.6146(2) 0.27742(19) 0.45936(12) 0.0335(8) Uani 1 1 d . . . . .
N3_4 N 0.6348(2) 0.3027(2) 0.48832(12) 0.0496(10) Uani 1 1 d . . . . .
C4_4 C 0.6599(2) 0.20934(18) 0.40626(10) 0.0277(7) Uani 1 1 d . . . . .
N5_4 N 0.71072(18) 0.18427(15) 0.39678(9) 0.0295(7) Uani 1 1 d . . . . .
C6_4 C 0.5627(2) 0.30250(18) 0.38710(11) 0.0299(8) Uani 1 1 d . . . . .
N7_4 N 0.54529(19) 0.34271(15) 0.36477(10) 0.0334(7) Uani 1 1 d . . . . .
C8_4 C 0.5170(2) 0.19807(17) 0.41508(10) 0.0279(8) Uani 1 1 d . . . . .
N10_4 N 0.46609(18) 0.16264(15) 0.41004(9) 0.0289(7) Uani 1 1 d . . . . .
Cr15_5 Cr 0.51370(4) 0.40675(3) 0.31954(2) 0.02897(15) Uani 1 1 d . . . . .
C16_5 C 0.4518(2) 0.45570(18) 0.34447(12) 0.0347(9) Uani 1 1 d . . . . .
O17_5 O 0.4153(2) 0.49031(15) 0.35918(10) 0.0515(8) Uani 1 1 d . . . . .
C18_5 C 0.5921(3) 0.46390(19) 0.33706(14) 0.0405(10) Uani 1 1 d . . . . .
O19_5 O 0.63942(19) 0.50306(16) 0.34733(11) 0.0564(9) Uani 1 1 d . . . . .
C20_5 C 0.4834(2) 0.4612(2) 0.27930(13) 0.0368(9) Uani 1 1 d . . . . .
O21_5 O 0.4645(2) 0.50032(16) 0.25517(10) 0.0522(8) Uani 1 1 d . . . . .
Cr22_5 Cr 0.79654(3) 0.13581(3) 0.37559(2) 0.02646(14) Uani 1 1 d . . . . .
C23_5 C 0.8349(2) 0.09683(19) 0.42189(13) 0.0359(9) Uani 1 1 d . . . . .
O24_5 O 0.86436(19) 0.07529(18) 0.45211(10) 0.0535(8) Uani 1 1 d . . . . .
C25_5 C 0.8744(2) 0.1944(2) 0.39145(13) 0.0384(9) Uani 1 1 d . . . . .
O26_5 O 0.92757(18) 0.22839(16) 0.40227(11) 0.0535(9) Uani 1 1 d . . . . .
C27_5 C 0.8674(2) 0.0885(2) 0.35681(12) 0.0352(9) Uani 1 1 d . . . . .
O28_5 O 0.91592(18) 0.05756(16) 0.34726(10) 0.0496(8) Uani 1 1 d . . . . .
Cr8_5 Cr 0.37821(3) 0.09663(3) 0.39262(2) 0.02510(14) Uani 1 1 d . . . . .
C9_5 C 0.2994(2) 0.0386(2) 0.37537(12) 0.0363(9) Uani 1 1 d . . . . .
O10_5 O 0.24911(18) 0.00190(16) 0.36727(10) 0.0506(8) Uani 1 1 d . . . . .
C11_5 C 0.4123(2) 0.04081(19) 0.43276(12) 0.0331(8) Uani 1 1 d . . . . .
O12_5 O 0.43047(19) 0.00263(16) 0.45706(10) 0.0495(8) Uani 1 1 d . . . . .
C13_5 C 0.3132(2) 0.13116(18) 0.42086(11) 0.0314(8) Uani 1 1 d . . . . .
O14_5 O 0.27142(17) 0.14985(15) 0.44041(9) 0.0410(7) Uani 1 1 d . . . . .
Cr1_5 Cr 0.47754(4) 0.11226(3) 0.19799(2) 0.02658(14) Uani 1 1 d . . . . .
C2_5 C 0.4407(2) 0.15920(19) 0.15418(11) 0.0345(9) Uani 1 1 d . . . . .
O3_5 O 0.4167(2) 0.18785(16) 0.12575(9) 0.0522(8) Uani 1 1 d . . . . .
C4_5 C 0.5388(2) 0.06648(19) 0.17177(11) 0.0339(8) Uani 1 1 d . . . . .
O5_5 O 0.5727(2) 0.03511(16) 0.15365(10) 0.0497(8) Uani 1 1 d . . . . .
C6_5 C 0.4014(2) 0.0534(2) 0.17902(11) 0.0343(9) Uani 1 1 d . . . . .
O7_5 O 0.35551(19) 0.01566(15) 0.16484(9) 0.0479(8) Uani 1 1 d . . . . .
Na2_6 Na 0.52531(10) 0.53045(8) 0.20472(5) 0.0436(4) Uani 1 1 d . . . . .
Na4_6 Na 0.23658(10) 0.12811(8) 0.50222(5) 0.0403(4) Uani 1 1 d . . . . .
Na3_6 Na 0.07702(8) 0.32850(7) 0.21589(5) 0.0336(3) Uani 1 1 d . . . . .
Na1_6 Na 0.74843(10) 0.38057(8) 0.50548(5) 0.0413(4) Uani 1 1 d . . . . .
O1_71 O 0.1495(3) -0.1865(2) 0.10568(15) 0.0728(11) Uani 0.845(4) 1 d D U P A 1
C2_71 C 0.1357(4) -0.1363(3) 0.07453(19) 0.0627(12) Uani 0.845(4) 1 d D U P A 1
H2A_71 H 0.122320 -0.156947 0.048788 0.075 Uiso 0.845(4) 1 calc R U P A 1
H2B_71 H 0.091816 -0.108277 0.077483 0.075 Uiso 0.845(4) 1 calc R U P A 1
C3_71 C 0.2056(3) -0.0990(3) 0.07776(15) 0.0460(11) Uani 0.845(4) 1 d D U P A 1
H3A_71 H 0.239228 -0.117040 0.061198 0.055 Uiso 0.845(4) 1 calc R U P A 1
H3B_71 H 0.192816 -0.054026 0.069868 0.055 Uiso 0.845(4) 1 calc R U P A 1
C4_71 C 0.2440(4) -0.1020(3) 0.11772(17) 0.0563(12) Uani 0.845(4) 1 d D U P A 1
H4A_71 H 0.222744 -0.069523 0.133068 0.068 Uiso 0.845(4) 1 calc R U P A 1
H4B_71 H 0.300839 -0.094991 0.120867 0.068 Uiso 0.845(4) 1 calc R U P A 1
C5_71 C 0.2275(4) -0.1681(3) 0.1298(2) 0.0642(13) Uani 0.845(4) 1 d D U P A 1
H5A_71 H 0.226150 -0.168985 0.157640 0.077 Uiso 0.845(4) 1 calc R U P A 1
H5B_71 H 0.268318 -0.198247 0.125308 0.077 Uiso 0.845(4) 1 calc R U P A 1
O1_72 O 0.0752(12) -0.1841(10) 0.0712(7) 0.0651(17) Uani 0.155(4) 1 d D U P A 2
C2_72 C 0.1562(14) -0.2014(11) 0.0823(11) 0.0662(16) Uani 0.155(4) 1 d D U P A 2
H2A_72 H 0.178095 -0.212547 0.059534 0.079 Uiso 0.155(4) 1 calc R U P A 2
H2B_72 H 0.164358 -0.237630 0.100793 0.079 Uiso 0.155(4) 1 calc R U P A 2
C3_72 C 0.1911(16) -0.1385(13) 0.1014(8) 0.0615(14) Uani 0.155(4) 1 d D U P A 2
H3A_72 H 0.174907 -0.130075 0.126108 0.074 Uiso 0.155(4) 1 calc R U P A 2
H3B_72 H 0.248725 -0.137856 0.105680 0.074 Uiso 0.155(4) 1 calc R U P A 2
C4_72 C 0.1539(16) -0.0930(12) 0.0703(9) 0.0575(18) Uani 0.155(4) 1 d D U P A 2
H4A_72 H 0.181845 -0.093005 0.048699 0.069 Uiso 0.155(4) 1 calc R U P A 2
H4B_72 H 0.153238 -0.048861 0.080429 0.069 Uiso 0.155(4) 1 calc R U P A 2
C5_72 C 0.0723(14) -0.1188(11) 0.0573(10) 0.062(2) Uani 0.155(4) 1 d D U P A 2
H5A_72 H 0.034927 -0.093171 0.068431 0.074 Uiso 0.155(4) 1 calc R U P A 2
H5B_72 H 0.056019 -0.117685 0.028746 0.074 Uiso 0.155(4) 1 calc R U P A 2
O1_8 O 0.6167(3) 0.1673(3) 0.06954(16) 0.0976(16) Uani 1 1 d D . . . .
C2_8 C 0.6854(5) 0.1286(4) 0.0702(2) 0.095(2) Uani 1 1 d D . . . .
H2A_8 H 0.727075 0.154180 0.062443 0.114 Uiso 1 1 calc R U . . .
H2B_8 H 0.673055 0.091377 0.052586 0.114 Uiso 1 1 calc R U . . .
C3_8 C 0.7097(4) 0.1070(4) 0.1115(2) 0.097(2) Uani 1 1 d D . . . .
H3A_8 H 0.684427 0.065882 0.115590 0.117 Uiso 1 1 calc R U . . .
H3B_8 H 0.766989 0.101748 0.119012 0.117 Uiso 1 1 calc R U . . .
C4_8 C 0.6825(4) 0.1598(3) 0.1338(2) 0.083(2) Uani 1 1 d D . . . .
H4A_8 H 0.720219 0.195778 0.138219 0.100 Uiso 1 1 calc R U . . .
H4B_8 H 0.673403 0.144467 0.158896 0.100 Uiso 1 1 calc R U . . .
C5_8 C 0.6081(4) 0.1787(3) 0.10709(18) 0.0715(16) Uani 1 1 d D . . . .
H5A_8 H 0.564249 0.153102 0.112675 0.086 Uiso 1 1 calc R U . . .
H5B_8 H 0.597096 0.224619 0.110485 0.086 Uiso 1 1 calc R U . . .
O1_91 O 0.0089(9) 0.2336(11) 0.2044(10) 0.0605(14) Uani 0.454(11) 1 d D U P B 1
C2_91 C -0.0732(7) 0.2246(6) 0.2001(5) 0.0614(16) Uani 0.454(11) 1 d D U P B 1
H2A_91 H -0.101403 0.265577 0.193713 0.074 Uiso 0.454(11) 1 calc R U P B 1
H2B_91 H -0.085550 0.207145 0.224138 0.074 Uiso 0.454(11) 1 calc R U P B 1
C3_91 C -0.0947(7) 0.1775(6) 0.1674(5) 0.0693(17) Uani 0.454(11) 1 d D U P B 1
H3A_91 H -0.140981 0.152021 0.169874 0.083 Uiso 0.454(11) 1 calc R U P B 1
H3B_91 H -0.105537 0.199690 0.142109 0.083 Uiso 0.454(11) 1 calc R U P B 1
C4_91 C -0.0240(9) 0.1358(7) 0.1716(5) 0.0688(17) Uani 0.454(11) 1 d D U P B 1
H4A_91 H -0.031815 0.094796 0.184367 0.083 Uiso 0.454(11) 1 calc R U P B 1
H4B_91 H -0.012221 0.126299 0.145980 0.083 Uiso 0.454(11) 1 calc R U P B 1
C5_91 C 0.0402(9) 0.1735(9) 0.1958(6) 0.0657(16) Uani 0.454(11) 1 d D U P B 1
H5A_91 H 0.061940 0.150030 0.220009 0.079 Uiso 0.454(11) 1 calc R U P B 1
H5B_91 H 0.082570 0.180412 0.181678 0.079 Uiso 0.454(11) 1 calc R U P B 1
O1_92 O 0.0056(8) 0.2315(9) 0.2020(8) 0.0604(13) Uani 0.546(11) 1 d D U P B 2
C2_92 C -0.0723(6) 0.2241(5) 0.1787(4) 0.0667(16) Uani 0.546(11) 1 d D U P B 2
H2A_92 H -0.088138 0.262430 0.162463 0.080 Uiso 0.546(11) 1 calc R U P B 2
H2B_92 H -0.110620 0.216509 0.195120 0.080 Uiso 0.546(11) 1 calc R U P B 2
C3_92 C -0.0649(7) 0.1654(5) 0.1539(3) 0.0696(17) Uani 0.546(11) 1 d D U P B 2
H3A_92 H -0.116175 0.145441 0.143349 0.084 Uiso 0.546(11) 1 calc R U P B 2
H3B_92 H -0.038931 0.175979 0.132383 0.084 Uiso 0.546(11) 1 calc R U P B 2
C4_92 C -0.0143(8) 0.1232(5) 0.1838(4) 0.0676(16) Uani 0.546(11) 1 d D U P B 2
H4A_92 H -0.044775 0.103539 0.201387 0.081 Uiso 0.546(11) 1 calc R U P B 2
H4B_92 H 0.011304 0.088977 0.171621 0.081 Uiso 0.546(11) 1 calc R U P B 2
C5_92 C 0.0430(8) 0.1699(7) 0.2044(5) 0.0652(16) Uani 0.546(11) 1 d D U P B 2
H5A_92 H 0.060684 0.157036 0.231782 0.078 Uiso 0.546(11) 1 calc R U P B 2
H5B_92 H 0.088975 0.171629 0.192332 0.078 Uiso 0.546(11) 1 calc R U P B 2
O1_10 O 0.12179(18) 0.33640(19) 0.15697(9) 0.0536(8) Uani 1 1 d D . . . .
C2_10 C 0.0872(4) 0.3692(4) 0.12207(15) 0.0727(17) Uani 1 1 d D . . . .
H2A_10 H 0.087905 0.416068 0.126398 0.087 Uiso 1 1 calc R U . . .
H2B_10 H 0.032475 0.355254 0.112869 0.087 Uiso 1 1 calc R U . . .
C3_10 C 0.1346(3) 0.3523(3) 0.09331(15) 0.0662(15) Uani 1 1 d D . . . .
H3A_10 H 0.137234 0.388670 0.075675 0.079 Uiso 1 1 calc R U . . .
H3B_10 H 0.112539 0.314535 0.077822 0.079 Uiso 1 1 calc R U . . .
C4_10 C 0.2142(3) 0.3373(3) 0.11778(15) 0.0644(15) Uani 1 1 d D . . . .
H4A_10 H 0.232579 0.294877 0.110853 0.077 Uiso 1 1 calc R U . . .
H4B_10 H 0.252574 0.370261 0.114071 0.077 Uiso 1 1 calc R U . . .
C5_10 C 0.2039(3) 0.3374(4) 0.15871(15) 0.0699(17) Uani 1 1 d D . . . .
H5A_10 H 0.228960 0.299150 0.172637 0.084 Uiso 1 1 calc R U . . .
H5B_10 H 0.227586 0.376250 0.172378 0.084 Uiso 1 1 calc R U . . .
O1_111 O 0.0195(7) 0.3393(5) 0.2710(4) 0.0466(9) Uani 0.394(6) 1 d D U P B 1
C2_111 C 0.0407(7) 0.3904(6) 0.2983(3) 0.0473(8) Uani 0.394(6) 1 d D U P B 1
H2A_111 H 0.032420 0.432476 0.285197 0.057 Uiso 0.394(6) 1 calc R U P B 1
H2B_111 H 0.096285 0.386773 0.311458 0.057 Uiso 0.394(6) 1 calc R U P B 1
C3_111 C -0.0107(8) 0.3836(6) 0.3269(3) 0.0472(9) Uani 0.394(6) 1 d D U P B 1
H3A_111 H -0.027419 0.426181 0.334501 0.057 Uiso 0.394(6) 1 calc R U P B 1
H3B_111 H 0.016767 0.360724 0.350342 0.057 Uiso 0.394(6) 1 calc R U P B 1
C4_111 C -0.0794(7) 0.3454(7) 0.3058(3) 0.0472(9) Uani 0.394(6) 1 d D U P B 1
H4A_111 H -0.083476 0.304253 0.319197 0.057 Uiso 0.394(6) 1 calc R U P B 1
H4B_111 H -0.128452 0.369736 0.304170 0.057 Uiso 0.394(6) 1 calc R U P B 1
C5_111 C -0.0637(6) 0.3342(7) 0.2667(3) 0.0469(9) Uani 0.394(6) 1 d D U P B 1
H5A_111 H -0.082049 0.291089 0.257127 0.056 Uiso 0.394(6) 1 calc R U P B 1
H5B_111 H -0.090688 0.366704 0.248213 0.056 Uiso 0.394(6) 1 calc R U P B 1
O1_112 O 0.0251(4) 0.3551(3) 0.2692(2) 0.0469(9) Uani 0.606(6) 1 d D U P B 2
C2_112 C 0.0763(4) 0.3690(4) 0.3054(2) 0.0466(9) Uani 0.606(6) 1 d D U P B 2
H2A_112 H 0.109907 0.406103 0.302665 0.056 Uiso 0.606(6) 1 calc R U P B 2
H2B_112 H 0.110164 0.331599 0.314234 0.056 Uiso 0.606(6) 1 calc R U P B 2
C3_112 C 0.0267(5) 0.3840(4) 0.3342(2) 0.0467(9) Uani 0.606(6) 1 d D U P B 2
H3A_112 H 0.030082 0.430074 0.341082 0.056 Uiso 0.606(6) 1 calc R U P B 2
H3B_112 H 0.043142 0.358238 0.357975 0.056 Uiso 0.606(6) 1 calc R U P B 2
C4_112 C -0.0547(5) 0.3664(5) 0.3135(2) 0.0471(9) Uani 0.606(6) 1 d D U P B 2
H4A_112 H -0.093994 0.394886 0.321150 0.057 Uiso 0.606(6) 1 calc R U P B 2
H4B_112 H -0.067025 0.321309 0.318481 0.057 Uiso 0.606(6) 1 calc R U P B 2
C5_112 C -0.0508(4) 0.3765(4) 0.2715(2) 0.0475(8) Uani 0.606(6) 1 d D U P B 2
H5A_112 H -0.091407 0.351095 0.254165 0.057 Uiso 0.606(6) 1 calc R U P B 2
H5B_112 H -0.057840 0.422362 0.264305 0.057 Uiso 0.606(6) 1 calc R U P B 2
O1_12 O 0.17148(18) 0.41658(14) 0.23701(9) 0.0445(7) Uani 1 1 d D . . . .
C2_12 C 0.1512(3) 0.4776(2) 0.22161(17) 0.0579(13) Uani 1 1 d D . . . .
H2A_12 H 0.107131 0.495043 0.231812 0.070 Uiso 1 1 calc R U . . .
H2B_12 H 0.135419 0.475254 0.193084 0.070 Uiso 1 1 calc R U . . .
C3_12 C 0.2212(4) 0.5194(3) 0.23319(19) 0.0783(19) Uani 1 1 d D . . . .
H3A_12 H 0.205929 0.563702 0.238493 0.094 Uiso 1 1 calc R U . . .
H3B_12 H 0.251907 0.520676 0.212734 0.094 Uiso 1 1 calc R U . . .
C4_12 C 0.2665(3) 0.4885(3) 0.26909(18) 0.0650(15) Uani 1 1 d D . . . .
H4A_12 H 0.323215 0.495972 0.272112 0.078 Uiso 1 1 calc R U . . .
H4B_12 H 0.249557 0.504149 0.292404 0.078 Uiso 1 1 calc R U . . .
C5_12 C 0.2467(3) 0.4201(3) 0.26166(18) 0.0660(16) Uani 1 1 d D . . . .
H5A_12 H 0.285674 0.399310 0.249178 0.079 Uiso 1 1 calc R U . . .
H5B_12 H 0.246622 0.397705 0.286320 0.079 Uiso 1 1 calc R U . . .
O1_13 O 0.18071(19) 0.23270(16) 0.49481(10) 0.0518(8) Uani 1 1 d D . . . .
C2_13 C 0.0970(3) 0.2407(3) 0.4872(2) 0.0722(17) Uani 1 1 d D . . . .
H2A_13 H 0.078581 0.241850 0.511776 0.087 Uiso 1 1 calc R U . . .
H2B_13 H 0.070954 0.204670 0.471369 0.087 Uiso 1 1 calc R U . . .
C3_13 C 0.0786(3) 0.3024(3) 0.4660(2) 0.0704(17) Uani 1 1 d D . . . .
H3A_13 H 0.076953 0.338566 0.483941 0.085 Uiso 1 1 calc R U . . .
H3B_13 H 0.028375 0.300089 0.446988 0.085 Uiso 1 1 calc R U . . .
C4_13 C 0.1464(4) 0.3083(3) 0.44632(19) 0.083(2) Uani 1 1 d D . . . .
H4A_13 H 0.138291 0.281969 0.422547 0.100 Uiso 1 1 calc R U . . .
H4B_13 H 0.154855 0.353514 0.439637 0.100 Uiso 1 1 calc R U . . .
C5_13 C 0.2136(3) 0.2836(2) 0.47638(18) 0.0640(15) Uani 1 1 d D . . . .
H5A_13 H 0.255795 0.267515 0.464270 0.077 Uiso 1 1 calc R U . . .
H5B_13 H 0.234760 0.317640 0.495178 0.077 Uiso 1 1 calc R U . . .
O1_151 O 0.2180(8) 0.1247(6) 0.5659(4) 0.0574(11) Uani 0.336(9) 1 d D U P C 1
C2_151 C 0.2495(10) 0.0763(7) 0.5947(4) 0.0573(11) Uani 0.336(9) 1 d D U P C 1
H2A_151 H 0.305247 0.084521 0.605910 0.069 Uiso 0.336(9) 1 calc R U P C 1
H2B_151 H 0.244045 0.032852 0.583160 0.069 Uiso 0.336(9) 1 calc R U P C 1
C3_151 C 0.2007(11) 0.0831(7) 0.6250(4) 0.0578(12) Uani 0.336(9) 1 d D U P C 1
H3A_151 H 0.231066 0.072827 0.651186 0.069 Uiso 0.336(9) 1 calc R U P C 1
H3B_151 H 0.153512 0.055830 0.619116 0.069 Uiso 0.336(9) 1 calc R U P C 1
C4_151 C 0.1802(12) 0.1541(7) 0.6209(4) 0.0584(12) Uani 0.336(9) 1 d D U P C 1
H4A_151 H 0.137445 0.165371 0.634041 0.070 Uiso 0.336(9) 1 calc R U P C 1
H4B_151 H 0.226014 0.181676 0.630856 0.070 Uiso 0.336(9) 1 calc R U P C 1
C5_151 C 0.1550(10) 0.1581(8) 0.5780(5) 0.0580(12) Uani 0.336(9) 1 d D U P C 1
H5A_151 H 0.104430 0.136189 0.568611 0.070 Uiso 0.336(9) 1 calc R U P C 1
H5B_151 H 0.150978 0.203083 0.568909 0.070 Uiso 0.336(9) 1 calc R U P C 1
O1_152 O 0.1897(4) 0.1174(3) 0.56015(18) 0.0564(11) Uani 0.664(9) 1 d D U P C 2
C2_152 C 0.1988(6) 0.0648(3) 0.5860(2) 0.0573(11) Uani 0.664(9) 1 d D U P C 2
H2A_152 H 0.232895 0.031764 0.578101 0.069 Uiso 0.664(9) 1 calc R U P C 2
H2B_152 H 0.147690 0.045250 0.586484 0.069 Uiso 0.664(9) 1 calc R U P C 2
C3_152 C 0.2359(6) 0.0921(4) 0.6253(2) 0.0582(12) Uani 0.664(9) 1 d D U P C 2
H3A_152 H 0.214425 0.071252 0.645912 0.070 Uiso 0.664(9) 1 calc R U P C 2
H3B_152 H 0.293128 0.086049 0.630888 0.070 Uiso 0.664(9) 1 calc R U P C 2
C4_152 C 0.2153(6) 0.1622(4) 0.6222(2) 0.0583(11) Uani 0.664(9) 1 d D U P C 2
H4A_152 H 0.182782 0.173738 0.640945 0.070 Uiso 0.664(9) 1 calc R U P C 2
H4B_152 H 0.263044 0.188897 0.627567 0.070 Uiso 0.664(9) 1 calc R U P C 2
C5_152 C 0.1716(6) 0.1721(4) 0.5823(2) 0.0582(11) Uani 0.664(9) 1 d D U P C 2
H5A_152 H 0.114916 0.174239 0.581431 0.070 Uiso 0.664(9) 1 calc R U P C 2
H5B_152 H 0.187932 0.212559 0.571640 0.070 Uiso 0.664(9) 1 calc R U P C 2
O1_161 O 0.1165(11) 0.0896(9) 0.4697(5) 0.0528(16) Uani 0.264(13) 1 d D U P C 1
C2_161 C 0.0920(13) 0.0964(11) 0.4287(5) 0.0538(17) Uani 0.264(13) 1 d D U P C 1
H2A_161 H 0.132479 0.118128 0.417686 0.065 Uiso 0.264(13) 1 calc R U P C 1
H2B_161 H 0.042867 0.121142 0.421915 0.065 Uiso 0.264(13) 1 calc R U P C 1
C3_161 C 0.0802(13) 0.0285(12) 0.4145(5) 0.0550(16) Uani 0.264(13) 1 d D U P C 1
H3A_161 H 0.044872 0.026571 0.388709 0.066 Uiso 0.264(13) 1 calc R U P C 1
H3B_161 H 0.130456 0.008013 0.413121 0.066 Uiso 0.264(13) 1 calc R U P C 1
C4_161 C 0.0444(17) -0.0025(11) 0.4444(6) 0.0543(15) Uani 0.264(13) 1 d D U P C 1
H4A_161 H 0.063061 -0.047163 0.449114 0.065 Uiso 0.264(13) 1 calc R U P C 1
H4B_161 H -0.013124 -0.002790 0.436283 0.065 Uiso 0.264(13) 1 calc R U P C 1
C5_161 C 0.070(3) 0.0377(17) 0.4800(7) 0.0526(15) Uani 0.264(13) 1 d D U P C 1
H5A_161 H 0.024258 0.054836 0.488856 0.063 Uiso 0.264(13) 1 calc R U P C 1
H5B_161 H 0.101463 0.011689 0.501087 0.063 Uiso 0.264(13) 1 calc R U P C 1
O1_162 O 0.1277(4) 0.0771(4) 0.46252(18) 0.0502(12) Uani 0.736(13) 1 d D U P C 2
C2_162 C 0.1058(5) 0.0667(5) 0.4218(2) 0.0559(14) Uani 0.736(13) 1 d D U P C 2
H2A_162 H 0.150337 0.074854 0.409368 0.067 Uiso 0.736(13) 1 calc R U P C 2
H2B_162 H 0.062046 0.095056 0.410014 0.067 Uiso 0.736(13) 1 calc R U P C 2
C3_162 C 0.0816(4) -0.0026(5) 0.4176(2) 0.0551(14) Uani 0.736(13) 1 d D U P C 2
H3A_162 H 0.127121 -0.031116 0.418817 0.066 Uiso 0.736(13) 1 calc R U P C 2
H3B_162 H 0.043593 -0.010144 0.393048 0.066 Uiso 0.736(13) 1 calc R U P C 2
C4_162 C 0.0444(6) -0.0123(4) 0.4525(2) 0.0552(13) Uani 0.736(13) 1 d D U P C 2
H4A_162 H -0.013172 -0.013385 0.444329 0.066 Uiso 0.736(13) 1 calc R U P C 2
H4B_162 H 0.062347 -0.052976 0.465830 0.066 Uiso 0.736(13) 1 calc R U P C 2
C5_162 C 0.0699(11) 0.0435(6) 0.4783(3) 0.0521(12) Uani 0.736(13) 1 d D U P C 2
H5A_162 H 0.025101 0.071986 0.479111 0.063 Uiso 0.736(13) 1 calc R U P C 2
H5B_162 H 0.092419 0.028767 0.504912 0.063 Uiso 0.736(13) 1 calc R U P C 2
O1_141 O 0.3592(10) 0.1759(8) 0.5295(6) 0.0577(14) Uani 0.576(13) 1 d D U P C 1
C2_141 C 0.3716(7) 0.2138(6) 0.5637(3) 0.0624(15) Uani 0.576(13) 1 d D U P C 1
H2A_141 H 0.383645 0.186069 0.586848 0.075 Uiso 0.576(13) 1 calc R U P C 1
H2B_141 H 0.324286 0.239148 0.564600 0.075 Uiso 0.576(13) 1 calc R U P C 1
C3_141 C 0.4396(6) 0.2581(5) 0.5625(4) 0.0667(16) Uani 0.576(13) 1 d D U P C 1
H3A_141 H 0.424106 0.303581 0.563669 0.080 Uiso 0.576(13) 1 calc R U P C 1
H3B_141 H 0.483869 0.249205 0.584331 0.080 Uiso 0.576(13) 1 calc R U P C 1
C4_141 C 0.4609(7) 0.2434(6) 0.5247(3) 0.0639(15) Uani 0.576(13) 1 d D U P C 1
H4A_141 H 0.435967 0.274056 0.504510 0.077 Uiso 0.576(13) 1 calc R U P C 1
H4B_141 H 0.518069 0.244816 0.527088 0.077 Uiso 0.576(13) 1 calc R U P C 1
C5_141 C 0.4303(8) 0.1774(5) 0.5158(4) 0.0601(15) Uani 0.576(13) 1 d D U P C 1
H5A_141 H 0.420266 0.169030 0.487599 0.072 Uiso 0.576(13) 1 calc R U P C 1
H5B_141 H 0.467569 0.144971 0.529246 0.072 Uiso 0.576(13) 1 calc R U P C 1
O1_142 O 0.3582(14) 0.1706(11) 0.5320(8) 0.0580(15) Uani 0.424(13) 1 d D U P C 2
C2_142 C 0.3708(10) 0.2267(8) 0.5553(5) 0.0632(16) Uani 0.424(13) 1 d D U P C 2
H2A_142 H 0.389260 0.215129 0.582884 0.076 Uiso 0.424(13) 1 calc R U P C 2
H2B_142 H 0.321784 0.251500 0.552654 0.076 Uiso 0.424(13) 1 calc R U P C 2
C3_142 C 0.4309(9) 0.2651(6) 0.5414(6) 0.0664(16) Uani 0.424(13) 1 d D U P C 2
H3A_142 H 0.474957 0.275298 0.563105 0.080 Uiso 0.424(13) 1 calc R U P C 2
H3B_142 H 0.408292 0.305761 0.529625 0.080 Uiso 0.424(13) 1 calc R U P C 2
C4_142 C 0.4578(9) 0.2239(7) 0.5119(5) 0.0637(17) Uani 0.424(13) 1 d D U P C 2
H4A_142 H 0.435274 0.238876 0.485342 0.076 Uiso 0.424(13) 1 calc R U P C 2
H4B_142 H 0.515340 0.224046 0.515922 0.076 Uiso 0.424(13) 1 calc R U P C 2
C5_142 C 0.4283(11) 0.1586(6) 0.5187(6) 0.0596(15) Uani 0.424(13) 1 d D U P C 2
H5A_142 H 0.417358 0.133303 0.494455 0.072 Uiso 0.424(13) 1 calc R U P C 2
H5B_142 H 0.466555 0.135132 0.538388 0.072 Uiso 0.424(13) 1 calc R U P C 2
O1_17 O 0.29991(19) 0.02837(14) 0.51221(9) 0.0466(7) Uani 1 1 d D . . . .
C2_17 C 0.2761(2) -0.0309(2) 0.49270(12) 0.0400(9) Uani 1 1 d D . . . .
H2A_17 H 0.279716 -0.028010 0.465215 0.048 Uiso 1 1 calc R U . . .
H2B_17 H 0.221500 -0.040924 0.493903 0.048 Uiso 1 1 calc R U . . .
C3_17 C 0.3308(3) -0.0825(2) 0.51327(13) 0.0444(10) Uani 1 1 d D . . . .
H3A_17 H 0.301702 -0.121892 0.517003 0.053 Uiso 1 1 calc R U . . .
H3B_17 H 0.371194 -0.093376 0.498593 0.053 Uiso 1 1 calc R U . . .
C4_17 C 0.3664(3) -0.0518(2) 0.55147(13) 0.0460(10) Uani 1 1 d D . . . .
H4A_17 H 0.333121 -0.058243 0.570536 0.055 Uiso 1 1 calc R U . . .
H4B_17 H 0.418984 -0.069307 0.562115 0.055 Uiso 1 1 calc R U . . .
C5_17 C 0.3703(3) 0.0170(2) 0.54128(15) 0.0532(12) Uani 1 1 d D . . . .
H5A_17 H 0.371640 0.044509 0.564206 0.064 Uiso 1 1 calc R U . . .
H5B_17 H 0.417287 0.025774 0.530776 0.064 Uiso 1 1 calc R U . . .
O1_18 O 0.4589(2) 0.62384(16) 0.19771(14) 0.0701(12) Uani 1 1 d D . . . .
C2_18 C 0.4877(3) 0.6845(2) 0.18885(18) 0.0589(14) Uani 1 1 d D . . . .
H2A_18 H 0.540500 0.680381 0.183352 0.071 Uiso 1 1 calc R U . . .
H2B_18 H 0.489844 0.714959 0.210526 0.071 Uiso 1 1 calc R U . . .
C3_18 C 0.4311(3) 0.7061(3) 0.15421(15) 0.0579(13) Uani 1 1 d D . . . .
H3A_18 H 0.442391 0.686749 0.130444 0.069 Uiso 1 1 calc R U . . .
H3B_18 H 0.431431 0.753413 0.151780 0.069 Uiso 1 1 calc R U . . .
C4_18 C 0.3539(3) 0.6825(3) 0.16161(17) 0.0623(14) Uani 1 1 d D . . . .
H4A_18 H 0.329481 0.715239 0.175478 0.075 Uiso 1 1 calc R U . . .
H4B_18 H 0.317483 0.671610 0.137072 0.075 Uiso 1 1 calc R U . . .
C5_18 C 0.3755(3) 0.6245(3) 0.1859(2) 0.0692(17) Uani 1 1 d D . . . .
H5A_18 H 0.351435 0.626040 0.208793 0.083 Uiso 1 1 calc R U . . .
H5B_18 H 0.357005 0.585362 0.170893 0.083 Uiso 1 1 calc R U . . .
O1_191 O 0.6460(6) 0.5290(6) 0.2435(9) 0.0694(14) Uani 0.68(2) 1 d D U P D 1
C2_191 C 0.6924(6) 0.4723(5) 0.2545(4) 0.0709(17) Uani 0.68(2) 1 d D U P D 1
H2A_191 H 0.693003 0.445354 0.231475 0.085 Uiso 0.68(2) 1 calc R U P D 1
H2B_191 H 0.670744 0.446625 0.273278 0.085 Uiso 0.68(2) 1 calc R U P D 1
C3_191 C 0.7714(5) 0.4943(5) 0.2719(5) 0.0728(17) Uani 0.68(2) 1 d D U P D 1
H3A_191 H 0.810894 0.468061 0.262675 0.087 Uiso 0.68(2) 1 calc R U P D 1
H3B_191 H 0.781106 0.491525 0.300430 0.087 Uiso 0.68(2) 1 calc R U P D 1
C4_191 C 0.7743(6) 0.5623(5) 0.2591(4) 0.0720(17) Uani 0.68(2) 1 d D U P D 1
H4A_191 H 0.792578 0.564870 0.234535 0.086 Uiso 0.68(2) 1 calc R U P D 1
H4B_191 H 0.809570 0.587986 0.278950 0.086 Uiso 0.68(2) 1 calc R U P D 1
C5_191 C 0.6919(6) 0.5858(5) 0.2538(4) 0.0707(16) Uani 0.68(2) 1 d D U P D 1
H5A_191 H 0.682236 0.604834 0.277939 0.085 Uiso 0.68(2) 1 calc R U P D 1
H5B_191 H 0.680260 0.618198 0.232875 0.085 Uiso 0.68(2) 1 calc R U P D 1
O1_192 O 0.6451(12) 0.5303(14) 0.245(2) 0.0699(17) Uani 0.32(2) 1 d D U P D 2
C2_192 C 0.6883(12) 0.4733(9) 0.2416(9) 0.0716(18) Uani 0.32(2) 1 d D U P D 2
H2A_192 H 0.674971 0.457634 0.214604 0.086 Uiso 0.32(2) 1 calc R U P D 2
H2B_192 H 0.675424 0.439273 0.258724 0.086 Uiso 0.32(2) 1 calc R U P D 2
C3_192 C 0.7742(10) 0.4892(9) 0.2527(11) 0.0717(18) Uani 0.32(2) 1 d D U P D 2
H3A_192 H 0.797361 0.475256 0.279395 0.086 Uiso 0.32(2) 1 calc R U P D 2
H3B_192 H 0.803583 0.469759 0.234591 0.086 Uiso 0.32(2) 1 calc R U P D 2
C4_192 C 0.7714(13) 0.5613(10) 0.2493(9) 0.0712(18) Uani 0.32(2) 1 d D U P D 2
H4A_192 H 0.818383 0.581150 0.265506 0.085 Uiso 0.32(2) 1 calc R U P D 2
H4B_192 H 0.766846 0.575078 0.222133 0.085 Uiso 0.32(2) 1 calc R U P D 2
C5_192 C 0.6999(14) 0.5779(11) 0.2637(8) 0.0707(17) Uani 0.32(2) 1 d D U P D 2
H5A_192 H 0.709258 0.574691 0.292190 0.085 Uiso 0.32(2) 1 calc R U P D 2
H5B_192 H 0.681598 0.621701 0.255650 0.085 Uiso 0.32(2) 1 calc R U P D 2
O1_201 O 0.4867(14) 0.4336(9) 0.1788(13) 0.0654(10) Uani 0.431(19) 1 d D U P D 1
C2_201 C 0.5287(10) 0.3933(6) 0.1573(6) 0.0665(11) Uani 0.431(19) 1 d D U P D 1
H2A_201 H 0.585383 0.401976 0.164008 0.080 Uiso 0.431(19) 1 calc R U P D 1
H2B_201 H 0.509457 0.398358 0.129099 0.080 Uiso 0.431(19) 1 calc R U P D 1
C3_201 C 0.5097(8) 0.3279(6) 0.1709(6) 0.0675(11) Uani 0.431(19) 1 d D U P D 1
H3A_201 H 0.547614 0.315519 0.194704 0.081 Uiso 0.431(19) 1 calc R U P D 1
H3B_201 H 0.510713 0.295221 0.150759 0.081 Uiso 0.431(19) 1 calc R U P D 1
C4_201 C 0.4275(8) 0.3339(7) 0.1790(6) 0.0672(11) Uani 0.431(19) 1 d D U P D 1
H4A_201 H 0.389357 0.308238 0.160497 0.081 Uiso 0.431(19) 1 calc R U P D 1
H4B_201 H 0.426410 0.320148 0.205691 0.081 Uiso 0.431(19) 1 calc R U P D 1
C5_201 C 0.4111(9) 0.4039(7) 0.1738(6) 0.0662(11) Uani 0.431(19) 1 d D U P D 1
H5A_201 H 0.379556 0.412802 0.147627 0.079 Uiso 0.431(19) 1 calc R U P D 1
H5B_201 H 0.382759 0.419950 0.193247 0.079 Uiso 0.431(19) 1 calc R U P D 1
O1_202 O 0.4868(11) 0.4313(7) 0.1795(10) 0.0652(10) Uani 0.569(19) 1 d D U P D 2
C2_202 C 0.5441(6) 0.3860(5) 0.1738(5) 0.0669(11) Uani 0.569(19) 1 d D U P D 2
H2A_202 H 0.580156 0.375995 0.198602 0.080 Uiso 0.569(19) 1 calc R U P D 2
H2B_202 H 0.574803 0.403065 0.155549 0.080 Uiso 0.569(19) 1 calc R U P D 2
C3_202 C 0.4998(7) 0.3267(5) 0.1573(4) 0.0675(11) Uani 0.569(19) 1 d D U P D 2
H3A_202 H 0.533186 0.288109 0.159356 0.081 Uiso 0.569(19) 1 calc R U P D 2
H3B_202 H 0.470622 0.332619 0.130397 0.081 Uiso 0.569(19) 1 calc R U P D 2
C4_202 C 0.4472(8) 0.3272(5) 0.1866(4) 0.0672(11) Uani 0.569(19) 1 d D U P D 2
H4A_202 H 0.403074 0.296967 0.179052 0.081 Uiso 0.569(19) 1 calc R U P D 2
H4B_202 H 0.476726 0.315936 0.212839 0.081 Uiso 0.569(19) 1 calc R U P D 2
C5_202 C 0.4194(7) 0.3950(6) 0.1850(5) 0.0660(11) Uani 0.569(19) 1 d D U P D 2
H5A_202 H 0.374454 0.401591 0.163181 0.079 Uiso 0.569(19) 1 calc R U P D 2
H5B_202 H 0.404071 0.407417 0.209397 0.079 Uiso 0.569(19) 1 calc R U P D 2
O1_211 O 0.7916(8) 0.3850(4) 0.4451(3) 0.0562(8) Uani 0.741(5) 1 d D U P E 1
C2_211 C 0.7603(4) 0.3500(4) 0.4105(2) 0.0576(8) Uani 0.741(5) 1 d D U P E 1
H2A_211 H 0.702607 0.352472 0.404330 0.069 Uiso 0.741(5) 1 calc R U P E 1
H2B_211 H 0.775947 0.304373 0.413440 0.069 Uiso 0.741(5) 1 calc R U P E 1
C3_211 C 0.7940(5) 0.3819(4) 0.3789(2) 0.0585(9) Uani 0.741(5) 1 d D U P E 1
H3A_211 H 0.798606 0.350998 0.358242 0.070 Uiso 0.741(5) 1 calc R U P E 1
H3B_211 H 0.761796 0.418720 0.367384 0.070 Uiso 0.741(5) 1 calc R U P E 1
C4_211 C 0.8726(4) 0.4033(4) 0.4006(2) 0.0580(9) Uani 0.741(5) 1 d D U P E 1
H4A_211 H 0.910853 0.367805 0.403514 0.070 Uiso 0.741(5) 1 calc R U P E 1
H4B_211 H 0.892139 0.439725 0.387442 0.070 Uiso 0.741(5) 1 calc R U P E 1
C5_211 C 0.8572(5) 0.4230(4) 0.4387(2) 0.0575(8) Uani 0.741(5) 1 d D U P E 1
H5A_211 H 0.903614 0.415010 0.459527 0.069 Uiso 0.741(5) 1 calc R U P E 1
H5B_211 H 0.844407 0.469285 0.438570 0.069 Uiso 0.741(5) 1 calc R U P E 1
O1_212 O 0.788(2) 0.3851(10) 0.4456(8) 0.0570(8) Uani 0.259(5) 1 d D U P E 2
C2_212 C 0.8187(13) 0.3346(8) 0.4259(5) 0.0576(8) Uani 0.259(5) 1 d D U P E 2
H2A_212 H 0.792035 0.293563 0.428661 0.069 Uiso 0.259(5) 1 calc R U P E 2
H2B_212 H 0.875344 0.329213 0.436236 0.069 Uiso 0.259(5) 1 calc R U P E 2
C3_212 C 0.8029(14) 0.3559(8) 0.3844(5) 0.0579(9) Uani 0.259(5) 1 d D U P E 2
H3A_212 H 0.748645 0.346197 0.371028 0.069 Uiso 0.259(5) 1 calc R U P E 2
H3B_212 H 0.839454 0.335705 0.370141 0.069 Uiso 0.259(5) 1 calc R U P E 2
C4_212 C 0.8167(13) 0.4279(8) 0.3889(5) 0.0578(9) Uani 0.259(5) 1 d D U P E 2
H4A_212 H 0.870367 0.438812 0.386514 0.069 Uiso 0.259(5) 1 calc R U P E 2
H4B_212 H 0.779401 0.451593 0.368819 0.069 Uiso 0.259(5) 1 calc R U P E 2
C5_212 C 0.8047(14) 0.4444(8) 0.4280(5) 0.0575(9) Uani 0.259(5) 1 d D U P E 2
H5A_212 H 0.852117 0.464649 0.443559 0.069 Uiso 0.259(5) 1 calc R U P E 2
H5B_212 H 0.760552 0.474663 0.426152 0.069 Uiso 0.259(5) 1 calc R U P E 2
O1_22 O 0.8200(2) 0.28397(16) 0.51657(10) 0.0505(8) Uani 1 1 d D . . . .
C2_22 C 0.8686(4) 0.2504(3) 0.4962(2) 0.082(2) Uani 1 1 d D . . . .
H2A_22 H 0.900897 0.280427 0.484664 0.098 Uiso 1 1 calc R U . . .
H2B_22 H 0.837217 0.223801 0.475425 0.098 Uiso 1 1 calc R U . . .
C3_22 C 0.9184(4) 0.2093(3) 0.5262(2) 0.092(2) Uani 1 1 d D . . . .
H3A_22 H 0.961684 0.234088 0.542046 0.110 Uiso 1 1 calc R U . . .
H3B_22 H 0.939947 0.172264 0.514389 0.110 Uiso 1 1 calc R U . . .
C4_22 C 0.8610(4) 0.1881(3) 0.5496(2) 0.0756(18) Uani 1 1 d D . . . .
H4A_22 H 0.835190 0.147673 0.539311 0.091 Uiso 1 1 calc R U . . .
H4B_22 H 0.887040 0.181658 0.576988 0.091 Uiso 1 1 calc R U . . .
C5_22 C 0.8033(3) 0.2417(2) 0.54570(16) 0.0562(12) Uani 1 1 d D . . . .
H5A_22 H 0.749537 0.224925 0.538007 0.067 Uiso 1 1 calc R U . . .
H5B_22 H 0.808497 0.264757 0.570581 0.067 Uiso 1 1 calc R U . . .
O1_23 O 0.85737(19) 0.44100(17) 0.53184(11) 0.0572(9) Uani 1 1 d D . . . .
C2_23 C 0.9329(3) 0.4125(3) 0.5450(2) 0.080(2) Uani 1 1 d D . . . .
H2A_23 H 0.947258 0.386248 0.524271 0.096 Uiso 1 1 calc R U . . .
H2B_23 H 0.933074 0.384692 0.567710 0.096 Uiso 1 1 calc R U . . .
C3_23 C 0.9883(3) 0.4664(3) 0.5556(2) 0.0739(18) Uani 1 1 d D . . . .
H3A_23 H 1.009415 0.480940 0.533194 0.089 Uiso 1 1 calc R U . . .
H3B_23 H 1.032058 0.454642 0.577068 0.089 Uiso 1 1 calc R U . . .
C4_23 C 0.9360(4) 0.5174(3) 0.5680(2) 0.094(3) Uani 1 1 d D . . . .
H4A_23 H 0.931876 0.511163 0.595253 0.113 Uiso 1 1 calc R U . . .
H4B_23 H 0.956007 0.561092 0.564997 0.113 Uiso 1 1 calc R U . . .
C5_23 C 0.8602(3) 0.5067(3) 0.5413(2) 0.0723(17) Uani 1 1 d D . . . .
H5A_23 H 0.816786 0.518162 0.553958 0.087 Uiso 1 1 calc R U . . .
H5B_23 H 0.856075 0.533248 0.517771 0.087 Uiso 1 1 calc R U . . .
O1_241 O 0.7039(4) 0.3797(4) 0.5658(2) 0.0559(13) Uani 0.660(9) 1 d D U P E 1
C2_241 C 0.7418(8) 0.4117(9) 0.5996(3) 0.0631(14) Uani 0.660(9) 1 d D U P E 1
H2A_241 H 0.722169 0.456123 0.600077 0.076 Uiso 0.660(9) 1 calc R U P E 1
H2B_241 H 0.798789 0.412974 0.601326 0.076 Uiso 0.660(9) 1 calc R U P E 1
C3_241 C 0.7223(6) 0.3724(7) 0.6326(3) 0.0655(14) Uani 0.660(9) 1 d D U P E 1
H3A_241 H 0.757266 0.334887 0.638818 0.079 Uiso 0.660(9) 1 calc R U P E 1
H3B_241 H 0.725543 0.398753 0.656193 0.079 Uiso 0.660(9) 1 calc R U P E 1
C4_241 C 0.6394(5) 0.3520(5) 0.6160(2) 0.0643(15) Uani 0.660(9) 1 d D U P E 1
H4A_241 H 0.628495 0.309465 0.626108 0.077 Uiso 0.660(9) 1 calc R U P E 1
H4B_241 H 0.601903 0.383519 0.622407 0.077 Uiso 0.660(9) 1 calc R U P E 1
C5_241 C 0.6341(5) 0.3492(5) 0.5731(2) 0.0634(14) Uani 0.660(9) 1 d D U P E 1
H5A_241 H 0.631205 0.304117 0.564107 0.076 Uiso 0.660(9) 1 calc R U P E 1
H5B_241 H 0.587051 0.372133 0.559218 0.076 Uiso 0.660(9) 1 calc R U P E 1
O1_242 O 0.7056(9) 0.3992(8) 0.5619(5) 0.0605(15) Uani 0.340(9) 1 d D U P E 2
C2_242 C 0.7499(12) 0.4082(18) 0.6002(6) 0.0627(15) Uani 0.340(9) 1 d D U P E 2
H2A_242 H 0.756032 0.454362 0.606650 0.075 Uiso 0.340(9) 1 calc R U P E 2
H2B_242 H 0.802229 0.388496 0.603324 0.075 Uiso 0.340(9) 1 calc R U P E 2
C3_242 C 0.7020(10) 0.3747(13) 0.6254(5) 0.0651(16) Uani 0.340(9) 1 d D U P E 2
H3A_242 H 0.726652 0.333569 0.635290 0.078 Uiso 0.340(9) 1 calc R U P E 2
H3B_242 H 0.697366 0.402016 0.647679 0.078 Uiso 0.340(9) 1 calc R U P E 2
C4_242 C 0.6230(9) 0.3631(10) 0.5998(5) 0.0648(16) Uani 0.340(9) 1 d D U P E 2
H4A_242 H 0.615315 0.317120 0.593047 0.078 Uiso 0.340(9) 1 calc R U P E 2
H4B_242 H 0.580738 0.377558 0.612401 0.078 Uiso 0.340(9) 1 calc R U P E 2
C5_242 C 0.6254(8) 0.4019(9) 0.5654(4) 0.0617(16) Uani 0.340(9) 1 d D U P E 2
H5A_242 H 0.590581 0.383796 0.542193 0.074 Uiso 0.340(9) 1 calc R U P E 2
H5B_242 H 0.609487 0.446666 0.568986 0.074 Uiso 0.340(9) 1 calc R U P E 2
O1_251 O 0.6670(8) 0.4655(6) 0.4797(4) 0.0786(14) Uani 0.624(8) 1 d D U P E 1
C2_251 C 0.6234(7) 0.5017(5) 0.5014(3) 0.0825(16) Uani 0.624(8) 1 d D U P E 1
H2A_251 H 0.656650 0.515255 0.526313 0.099 Uiso 0.624(8) 1 calc R U P E 1
H2B_251 H 0.579264 0.476229 0.506723 0.099 Uiso 0.624(8) 1 calc R U P E 1
C3_251 C 0.5945(8) 0.5583(5) 0.4773(3) 0.0860(18) Uani 0.624(8) 1 d D U P E 1
H3A_251 H 0.628866 0.595774 0.485219 0.103 Uiso 0.624(8) 1 calc R U P E 1
H3B_251 H 0.540986 0.569552 0.479872 0.103 Uiso 0.624(8) 1 calc R U P E 1
C4_251 C 0.5952(8) 0.5393(6) 0.4363(3) 0.0827(18) Uani 0.624(8) 1 d D U P E 1
H4A_251 H 0.541366 0.532905 0.421276 0.099 Uiso 0.624(8) 1 calc R U P E 1
H4B_251 H 0.620588 0.572882 0.423465 0.099 Uiso 0.624(8) 1 calc R U P E 1
C5_251 C 0.6403(8) 0.4779(5) 0.4389(3) 0.0854(17) Uani 0.624(8) 1 d D U P E 1
H5A_251 H 0.606635 0.442530 0.426329 0.103 Uiso 0.624(8) 1 calc R U P E 1
H5B_251 H 0.685105 0.482361 0.426140 0.103 Uiso 0.624(8) 1 calc R U P E 1
O1_252 O 0.6604(13) 0.4649(9) 0.4805(7) 0.0802(16) Uani 0.376(8) 1 d D U P E 2
C2_252 C 0.6804(10) 0.5300(8) 0.4881(6) 0.0845(18) Uani 0.376(8) 1 d D U P E 2
H2A_252 H 0.728214 0.540248 0.478665 0.101 Uiso 0.376(8) 1 calc R U P E 2
H2B_252 H 0.691116 0.537745 0.516339 0.101 Uiso 0.376(8) 1 calc R U P E 2
C3_252 C 0.6158(11) 0.5720(7) 0.4687(6) 0.0865(19) Uani 0.376(8) 1 d D U P E 2
H3A_252 H 0.635444 0.607551 0.454828 0.104 Uiso 0.376(8) 1 calc R U P E 2
H3B_252 H 0.587195 0.590119 0.487507 0.104 Uiso 0.376(8) 1 calc R U P E 2
C4_252 C 0.5651(11) 0.5279(7) 0.4411(6) 0.0860(19) Uani 0.376(8) 1 d D U P E 2
H4A_252 H 0.509606 0.535661 0.441384 0.103 Uiso 0.376(8) 1 calc R U P E 2
H4B_252 H 0.572741 0.535389 0.414490 0.103 Uiso 0.376(8) 1 calc R U P E 2
C5_252 C 0.5864(11) 0.4616(7) 0.4529(6) 0.0834(17) Uani 0.376(8) 1 d D U P E 2
H5A_252 H 0.546057 0.441991 0.465023 0.100 Uiso 0.376(8) 1 calc R U P E 2
H5B_252 H 0.591553 0.435368 0.430245 0.100 Uiso 0.376(8) 1 calc R U P E 2

loop_
_atom_site_aniso_label
_atom_site_aniso_U_11
_atom_site_aniso_U_22
_atom_site_aniso_U_33
_atom_site_aniso_U_23
_atom_site_aniso_U_13
_atom_site_aniso_U_12
B1_1 0.026(2) 0.026(2) 0.029(2) 0.0004(16) 0.0067(17) 0.0017(16)
C2_1 0.0280(18) 0.030(2) 0.0302(19) -0.0033(15) 0.0081(15) -0.0012(15)
N3_1 0.043(2) 0.0290(19) 0.055(2) -0.0047(16) 0.0161(18) -0.0044(15)
C4_1 0.0249(17) 0.0280(18) 0.029(2) -0.0023(15) 0.0067(15) -0.0022(14)
N5_1 0.0258(15) 0.0312(16) 0.0272(17) -0.0026(13) 0.0043(13) -0.0007(12)
C6_1 0.0262(18) 0.0251(17) 0.0257(17) 0.0013(14) 0.0041(15) -0.0022(14)
N7_1 0.0241(15) 0.0259(15) 0.0279(15) 0.0021(12) 0.0042(13) -0.0025(12)
C8_1 0.0257(18) 0.0245(17) 0.0247(17) 0.0012(14) 0.0053(14) 0.0014(14)
N9_1 0.0245(15) 0.0259(15) 0.0302(16) 0.0027(12) 0.0061(13) 0.0016(12)
B1_2 0.0246(19) 0.0251(19) 0.030(2) 0.0022(16) 0.0044(17) 0.0005(15)
C2_2 0.029(2) 0.0285(18) 0.033(2) 0.0011(15) 0.0032(16) -0.0005(15)
N3_2 0.0309(18) 0.0397(19) 0.044(2) 0.0046(16) 0.0002(16) -0.0002(15)
C4_2 0.0217(17) 0.0281(18) 0.0292(19) -0.0018(15) 0.0055(14) 0.0005(13)
N5_2 0.0201(14) 0.0330(16) 0.0301(17) -0.0048(14) 0.0042(12) 0.0010(12)
C6_2 0.0232(17) 0.0297(18) 0.0305(19) 0.0036(15) 0.0010(15) -0.0014(14)
N7_2 0.0270(15) 0.0306(16) 0.0302(16) 0.0009(13) 0.0030(13) 0.0004(13)
C8_2 0.0274(18) 0.0300(19) 0.0289(19) 0.0050(15) 0.0064(15) 0.0040(15)
N9_2 0.0291(16) 0.0301(17) 0.0340(17) 0.0040(13) 0.0079(14) -0.0003(14)
B1_3 0.027(2) 0.029(2) 0.032(2) -0.0015(17) 0.0084(18) -0.0039(16)
C2_3 0.032(2) 0.045(2) 0.034(2) 0.0048(18) 0.0083(17) -0.0019(17)
N3_3 0.044(2) 0.075(3) 0.054(2) 0.015(2) 0.019(2) -0.006(2)
C4_3 0.0241(17) 0.0273(18) 0.035(2) -0.0026(16) 0.0076(16) -0.0024(14)
N5_3 0.0254(15) 0.0296(16) 0.0347(17) -0.0039(14) 0.0086(14) -0.0038(13)
C6_3 0.0324(19) 0.0248(18) 0.033(2) 0.0021(15) 0.0053(16) -0.0077(15)
N7_3 0.0324(17) 0.0250(16) 0.0370(18) 0.0007(13) 0.0051(14) -0.0021(13)
C8_3 0.0303(19) 0.0320(19) 0.0267(18) 0.0000(15) 0.0073(16) 0.0021(16)
N9_3 0.0334(17) 0.0302(16) 0.0324(17) 0.0013(13) 0.0127(14) 0.0016(14)
B1_4 0.028(2) 0.027(2) 0.027(2) -0.0010(16) 0.0047(17) 0.0006(16)
C2_4 0.0294(19) 0.034(2) 0.037(2) -0.0026(17) 0.0083(17) -0.0028(16)
N3_4 0.047(2) 0.056(2) 0.044(2) -0.0152(19) 0.0062(18) -0.0090(18)
C4_4 0.0261(18) 0.0301(18) 0.0265(18) 0.0037(14) 0.0046(15) 0.0011(15)
N5_4 0.0288(16) 0.0280(15) 0.0311(16) 0.0032(13) 0.0052(13) -0.0011(13)
C6_4 0.0298(19) 0.0255(18) 0.035(2) -0.0020(16) 0.0085(16) 0.0000(14)
N7_4 0.0312(17) 0.0274(16) 0.0410(19) -0.0040(15) 0.0064(14) 0.0007(13)
C8_4 0.0290(19) 0.0274(18) 0.0272(18) 0.0011(14) 0.0058(15) 0.0061(15)
N10_4 0.0322(17) 0.0285(16) 0.0280(16) 0.0026(12) 0.0109(13) 0.0058(14)
Cr15_5 0.0294(3) 0.0217(3) 0.0354(3) 0.0010(2) 0.0058(3) 0.0005(2)
C16_5 0.038(2) 0.0237(18) 0.040(2) 0.0011(16) 0.0040(18) -0.0021(16)
O17_5 0.057(2) 0.0388(17) 0.063(2) -0.0097(15) 0.0223(17) 0.0099(15)
C18_5 0.041(2) 0.028(2) 0.052(3) 0.0017(18) 0.009(2) 0.0052(18)
O19_5 0.0422(18) 0.0408(17) 0.080(3) -0.0068(17) -0.0013(17) -0.0109(15)
C20_5 0.032(2) 0.037(2) 0.042(2) 0.0011(18) 0.0092(18) -0.0020(16)
O21_5 0.055(2) 0.0505(19) 0.0523(19) 0.0238(16) 0.0145(16) 0.0050(15)
Cr22_5 0.0209(3) 0.0270(3) 0.0316(3) -0.0009(2) 0.0058(2) -0.0002(2)
C23_5 0.0249(19) 0.036(2) 0.046(2) 0.0031(18) 0.0062(18) 0.0035(16)
O24_5 0.0403(17) 0.067(2) 0.0488(19) 0.0161(17) -0.0013(15) 0.0093(15)
C25_5 0.034(2) 0.040(2) 0.043(2) -0.0059(18) 0.0126(18) 0.0002(18)
O26_5 0.0378(17) 0.0526(19) 0.070(2) -0.0164(17) 0.0099(16) -0.0181(15)
C27_5 0.032(2) 0.037(2) 0.038(2) -0.0032(17) 0.0106(17) 0.0003(16)
O28_5 0.0382(16) 0.0556(19) 0.059(2) -0.0094(16) 0.0184(15) 0.0099(14)
Cr8_5 0.0232(3) 0.0278(3) 0.0254(3) 0.0014(2) 0.0076(2) -0.0001(2)
C9_5 0.035(2) 0.039(2) 0.037(2) -0.0001(17) 0.0135(18) 0.0031(18)
O10_5 0.0394(17) 0.0462(18) 0.067(2) -0.0085(16) 0.0139(16) -0.0178(14)
C11_5 0.0301(19) 0.036(2) 0.035(2) 0.0042(17) 0.0127(16) 0.0024(16)
O12_5 0.0478(18) 0.0549(19) 0.0489(19) 0.0217(16) 0.0171(15) 0.0074(15)
C13_5 0.0302(19) 0.0317(19) 0.033(2) 0.0011(15) 0.0072(16) 0.0005(15)
O14_5 0.0386(16) 0.0490(17) 0.0399(16) -0.0049(13) 0.0182(13) 0.0054(13)
Cr1_5 0.0292(3) 0.0277(3) 0.0227(3) -0.0008(2) 0.0052(2) -0.0017(2)
C2_5 0.041(2) 0.0311(19) 0.030(2) -0.0019(16) 0.0044(17) -0.0057(16)
O3_5 0.067(2) 0.0478(18) 0.0350(16) 0.0115(14) -0.0039(15) -0.0013(16)
C4_5 0.039(2) 0.032(2) 0.031(2) -0.0013(16) 0.0069(17) -0.0032(16)
O5_5 0.060(2) 0.0460(18) 0.0485(18) -0.0094(15) 0.0243(16) 0.0036(15)
C6_5 0.036(2) 0.037(2) 0.0284(19) 0.0053(16) 0.0043(17) 0.0035(17)
O7_5 0.0473(18) 0.0394(16) 0.0498(18) -0.0003(14) -0.0057(15) -0.0134(14)
Na2_6 0.0433(9) 0.0351(9) 0.0547(10) 0.0097(7) 0.0152(8) -0.0036(7)
Na4_6 0.0409(9) 0.0423(9) 0.0379(9) 0.0058(7) 0.0091(7) 0.0052(7)
Na3_6 0.0294(7) 0.0332(8) 0.0370(8) -0.0004(6) 0.0045(6) 0.0053(6)
Na1_6 0.0367(9) 0.0409(9) 0.0459(9) -0.0071(7) 0.0077(7) -0.0057(7)
O1_71 0.074(2) 0.072(2) 0.069(2) 0.0068(19) 0.0092(19) -0.0103(19)
C2_71 0.064(2) 0.062(2) 0.059(2) 0.003(2) 0.004(2) -0.008(2)
C3_71 0.054(2) 0.043(2) 0.041(2) 0.0080(18) 0.0094(19) -0.0079(19)
C4_71 0.062(3) 0.055(2) 0.051(2) 0.001(2) 0.009(2) -0.010(2)
C5_71 0.069(3) 0.062(2) 0.059(2) 0.010(2) 0.007(2) -0.012(2)
O1_72 0.068(3) 0.064(3) 0.061(3) 0.005(3) 0.006(3) -0.010(3)
C2_72 0.069(3) 0.065(3) 0.061(3) 0.004(3) 0.006(3) -0.010(3)
C3_72 0.065(3) 0.060(2) 0.057(3) 0.006(2) 0.007(2) -0.009(2)
C4_72 0.062(3) 0.056(3) 0.053(3) 0.005(3) 0.009(3) -0.009(3)
C5_72 0.064(3) 0.061(3) 0.057(4) 0.004(3) 0.006(3) -0.009(3)
O1_8 0.096(4) 0.094(4) 0.102(4) 0.018(3) 0.019(3) 0.009(3)
C2_8 0.099(6) 0.090(5) 0.109(6) 0.040(5) 0.053(5) 0.016(4)
C3_8 0.068(4) 0.080(5) 0.141(8) 0.004(5) 0.015(5) 0.002(4)
C4_8 0.080(4) 0.069(4) 0.095(5) 0.012(4) 0.004(4) -0.016(3)
C5_8 0.073(4) 0.063(4) 0.081(4) 0.019(3) 0.021(3) -0.003(3)
O1_91 0.047(2) 0.038(2) 0.090(4) -0.011(2) 0.001(2) 0.0028(19)
C2_91 0.047(2) 0.042(3) 0.091(4) -0.010(3) 0.003(3) 0.001(2)
C3_91 0.055(3) 0.049(3) 0.096(4) -0.014(3) -0.001(3) 0.000(2)
C4_91 0.057(3) 0.046(3) 0.095(4) -0.016(3) -0.002(3) 0.001(2)
C5_91 0.055(2) 0.042(2) 0.093(4) -0.015(3) -0.001(3) 0.004(2)
O1_92 0.048(2) 0.037(2) 0.090(3) -0.011(2) 0.001(2) 0.0029(18)
C2_92 0.052(2) 0.044(2) 0.096(4) -0.013(3) -0.002(3) 0.002(2)
C3_92 0.057(3) 0.047(3) 0.097(4) -0.015(3) -0.002(3) 0.002(3)
C4_92 0.056(3) 0.043(3) 0.095(4) -0.012(3) -0.002(3) 0.001(2)
C5_92 0.056(2) 0.041(2) 0.091(4) -0.013(2) -0.002(3) 0.004(2)
O1_10 0.0409(17) 0.082(2) 0.0383(17) -0.0002(16) 0.0097(14) 0.0022(17)
C2_10 0.066(4) 0.102(5) 0.049(3) 0.001(3) 0.008(3) 0.020(3)
C3_10 0.079(4) 0.074(4) 0.049(3) -0.003(3) 0.021(3) -0.001(3)
C4_10 0.059(3) 0.085(4) 0.055(3) -0.016(3) 0.027(3) -0.002(3)
C5_10 0.044(3) 0.121(5) 0.047(3) -0.002(3) 0.016(2) 0.010(3)
O1_111 0.0386(17) 0.056(2) 0.0462(15) -0.0053(16) 0.0103(14) 0.0040(17)
C2_111 0.0394(17) 0.056(2) 0.0470(15) -0.0055(15) 0.0098(14) 0.0039(16)
C3_111 0.0394(18) 0.055(2) 0.0471(16) -0.0056(16) 0.0101(14) 0.0043(17)
C4_111 0.0393(19) 0.056(2) 0.0470(17) -0.0052(17) 0.0104(15) 0.0045(18)
C5_111 0.0386(17) 0.056(2) 0.0467(16) -0.0052(16) 0.0104(14) 0.0042(17)
O1_112 0.0386(16) 0.056(2) 0.0461(15) -0.0062(16) 0.0102(13) 0.0046(16)
C2_112 0.0385(18) 0.055(2) 0.0467(15) -0.0057(15) 0.0100(14) 0.0040(16)
C3_112 0.0389(18) 0.055(2) 0.0468(16) -0.0052(16) 0.0099(15) 0.0040(17)
C4_112 0.0388(18) 0.056(2) 0.0472(16) -0.0053(15) 0.0102(14) 0.0041(17)
C5_112 0.0391(17) 0.057(2) 0.0472(15) -0.0052(15) 0.0103(13) 0.0046(16)
O1_12 0.0410(16) 0.0405(16) 0.0482(18) 0.0028(13) 0.0007(14) 0.0003(13)
C2_12 0.045(3) 0.047(3) 0.074(4) 0.007(2) -0.006(3) 0.008(2)
C3_12 0.094(5) 0.053(3) 0.076(4) 0.019(3) -0.011(4) -0.016(3)
C4_12 0.048(3) 0.061(3) 0.082(4) -0.016(3) 0.005(3) -0.002(2)
C5_12 0.062(3) 0.053(3) 0.066(4) 0.005(3) -0.022(3) 0.001(3)
O1_13 0.0505(19) 0.0530(19) 0.059(2) 0.0138(16) 0.0271(16) 0.0132(15)
C2_13 0.048(3) 0.057(3) 0.112(5) 0.018(3) 0.018(3) 0.005(3)
C3_13 0.054(3) 0.054(3) 0.093(5) 0.007(3) -0.008(3) -0.002(3)
C4_13 0.122(6) 0.060(4) 0.067(4) 0.014(3) 0.022(4) -0.006(4)
C5_13 0.069(4) 0.043(3) 0.092(4) -0.001(3) 0.044(3) -0.002(2)
O1_151 0.071(3) 0.0496(19) 0.0565(18) 0.0049(15) 0.023(2) 0.005(2)
C2_151 0.070(3) 0.0495(19) 0.0568(19) 0.0049(15) 0.023(2) 0.005(2)
C3_151 0.070(3) 0.0499(19) 0.0576(19) 0.0048(16) 0.023(2) 0.005(2)
C4_151 0.071(3) 0.0502(19) 0.0582(18) 0.0041(16) 0.023(2) 0.005(2)
C5_151 0.070(3) 0.0500(19) 0.0578(18) 0.0042(15) 0.023(2) 0.005(2)
O1_152 0.069(3) 0.0492(18) 0.0557(18) 0.0050(14) 0.024(2) 0.005(2)
C2_152 0.070(3) 0.0493(18) 0.0570(18) 0.0049(15) 0.023(2) 0.005(2)
C3_152 0.070(3) 0.0498(19) 0.0580(18) 0.0046(15) 0.021(2) 0.006(2)
C4_152 0.070(3) 0.0500(19) 0.0586(18) 0.0036(15) 0.022(2) 0.005(2)
C5_152 0.071(3) 0.0498(19) 0.0579(18) 0.0038(15) 0.023(2) 0.005(2)
O1_161 0.044(3) 0.061(3) 0.054(3) 0.020(2) 0.011(2) -0.002(3)
C2_161 0.046(3) 0.062(3) 0.053(3) 0.019(3) 0.011(3) -0.001(3)
C3_161 0.047(3) 0.063(3) 0.056(3) 0.018(3) 0.011(2) -0.003(3)
C4_161 0.044(3) 0.061(3) 0.058(3) 0.018(3) 0.012(2) -0.001(3)
C5_161 0.042(3) 0.060(3) 0.057(3) 0.018(2) 0.014(2) -0.001(3)
O1_162 0.041(2) 0.061(3) 0.051(2) 0.0173(18) 0.0141(17) -0.0026(19)
C2_162 0.052(2) 0.063(3) 0.052(2) 0.019(2) 0.010(2) -0.006(2)
C3_162 0.045(2) 0.062(3) 0.057(3) 0.016(2) 0.008(2) -0.004(2)
C4_162 0.044(2) 0.061(3) 0.061(3) 0.017(2) 0.011(2) -0.001(2)
C5_162 0.041(2) 0.060(3) 0.058(2) 0.017(2) 0.0167(19) 0.001(2)
O1_141 0.052(2) 0.057(3) 0.062(3) -0.012(2) 0.009(2) -0.006(2)
C2_141 0.062(2) 0.059(3) 0.062(3) -0.010(3) 0.006(2) -0.008(2)
C3_141 0.070(3) 0.061(3) 0.065(3) -0.006(3) 0.004(3) -0.011(3)
C4_141 0.063(3) 0.060(3) 0.066(3) -0.005(3) 0.007(3) -0.011(3)
C5_141 0.054(2) 0.059(3) 0.064(3) -0.008(3) 0.008(2) -0.007(3)
O1_142 0.053(2) 0.058(3) 0.062(3) -0.011(3) 0.009(2) -0.006(2)
C2_142 0.063(3) 0.060(3) 0.064(3) -0.011(3) 0.005(3) -0.007(2)
C3_142 0.069(3) 0.062(3) 0.065(3) -0.008(3) 0.005(3) -0.010(3)
C4_142 0.063(3) 0.061(3) 0.065(3) -0.007(3) 0.007(3) -0.011(3)
C5_142 0.054(2) 0.059(3) 0.064(3) -0.009(3) 0.009(2) -0.008(3)
O1_17 0.0506(18) 0.0408(17) 0.0418(17) 0.0016(13) -0.0054(14) 0.0083(14)
C2_17 0.037(2) 0.046(2) 0.036(2) 0.0011(18) 0.0050(18) 0.0032(18)
C3_17 0.052(3) 0.040(2) 0.040(2) 0.0015(19) 0.007(2) 0.007(2)
C4_17 0.043(2) 0.048(3) 0.043(2) 0.003(2) 0.002(2) 0.008(2)
C5_17 0.049(3) 0.052(3) 0.052(3) 0.003(2) -0.005(2) 0.003(2)
O1_18 0.064(2) 0.0357(18) 0.122(4) 0.013(2) 0.044(2) 0.0054(16)
C2_18 0.048(3) 0.033(2) 0.098(4) 0.003(2) 0.019(3) -0.002(2)
C3_18 0.057(3) 0.060(3) 0.056(3) -0.004(2) 0.012(3) -0.017(3)
C4_18 0.047(3) 0.075(4) 0.065(3) -0.014(3) 0.012(3) -0.011(3)
C5_18 0.057(3) 0.062(3) 0.098(5) -0.007(3) 0.037(3) -0.017(3)
O1_191 0.051(2) 0.061(2) 0.089(4) 0.016(2) -0.003(2) -0.0136(17)
C2_191 0.057(2) 0.059(2) 0.088(4) 0.014(3) -0.002(3) -0.012(2)
C3_191 0.057(2) 0.062(2) 0.090(4) 0.012(3) -0.005(3) -0.008(2)
C4_191 0.056(2) 0.062(2) 0.090(4) 0.010(3) -0.001(3) -0.011(2)
C5_191 0.055(2) 0.061(2) 0.089(4) 0.011(3) -0.002(3) -0.011(2)
O1_192 0.053(2) 0.061(2) 0.089(4) 0.014(3) -0.002(3) -0.013(2)
C2_192 0.056(3) 0.061(3) 0.090(4) 0.013(3) -0.002(3) -0.012(2)
C3_192 0.056(3) 0.061(3) 0.090(4) 0.012(3) -0.002(3) -0.010(2)
C4_192 0.056(3) 0.061(3) 0.090(4) 0.011(3) -0.001(3) -0.011(2)
C5_192 0.054(3) 0.061(3) 0.089(4) 0.011(3) -0.001(3) -0.011(2)
O1_201 0.0593(18) 0.0465(17) 0.092(3) 0.0014(18) 0.0199(19) -0.0054(14)
C2_201 0.0607(19) 0.0475(17) 0.093(3) 0.0013(18) 0.019(2) -0.0038(15)
C3_201 0.0620(19) 0.0480(17) 0.093(3) 0.0019(19) 0.018(2) -0.0035(15)
C4_201 0.0615(19) 0.0477(17) 0.093(3) 0.0026(19) 0.018(2) -0.0048(15)
C5_201 0.0599(19) 0.0469(17) 0.093(3) 0.0019(18) 0.019(2) -0.0056(15)
O1_202 0.0590(18) 0.0462(16) 0.092(3) 0.0013(17) 0.0200(19) -0.0054(14)
C2_202 0.0607(19) 0.0479(17) 0.093(3) 0.0010(18) 0.019(2) -0.0036(14)
C3_202 0.0621(19) 0.0481(17) 0.093(3) 0.0016(18) 0.018(2) -0.0037(15)
C4_202 0.0616(19) 0.0475(17) 0.093(3) 0.0028(18) 0.018(2) -0.0046(15)
C5_202 0.0598(19) 0.0469(17) 0.093(3) 0.0022(18) 0.019(2) -0.0057(15)
O1_211 0.0598(17) 0.0571(16) 0.0556(16) -0.0006(13) 0.0211(14) -0.0161(13)
C2_211 0.0600(18) 0.0592(17) 0.0570(17) -0.0012(14) 0.0197(15) -0.0172(15)
C3_211 0.0612(18) 0.0607(18) 0.0569(17) -0.0009(15) 0.0199(15) -0.0158(15)
C4_211 0.0608(18) 0.0596(18) 0.0569(17) -0.0003(14) 0.0201(15) -0.0164(15)
C5_211 0.0604(18) 0.0589(17) 0.0568(16) -0.0004(14) 0.0204(14) -0.0170(14)
O1_212 0.0602(18) 0.0581(17) 0.0562(17) -0.0006(14) 0.0206(15) -0.0164(15)
C2_212 0.0608(18) 0.0589(17) 0.0566(17) -0.0008(14) 0.0203(15) -0.0161(15)
C3_212 0.0610(19) 0.0594(18) 0.0566(17) -0.0006(15) 0.0202(16) -0.0161(16)
C4_212 0.0608(19) 0.0594(18) 0.0567(17) -0.0002(15) 0.0207(16) -0.0159(16)
C5_212 0.0607(19) 0.0586(18) 0.0567(17) -0.0004(15) 0.0205(16) -0.0163(15)
O1_22 0.058(2) 0.0484(18) 0.0517(19) 0.0054(15) 0.0261(16) 0.0054(15)
C2_22 0.098(5) 0.069(4) 0.095(5) 0.000(4) 0.058(4) 0.008(4)
C3_22 0.074(4) 0.074(4) 0.137(7) 0.022(4) 0.045(5) 0.027(4)
C4_22 0.066(4) 0.061(4) 0.101(5) 0.017(3) 0.022(4) 0.006(3)
C5_22 0.057(3) 0.053(3) 0.058(3) 0.001(2) 0.012(3) -0.006(2)
O1_23 0.0434(18) 0.054(2) 0.070(2) -0.0115(17) 0.0024(17) -0.0124(15)
C2_23 0.046(3) 0.070(4) 0.119(6) 0.002(4) 0.005(3) -0.010(3)
C3_23 0.058(3) 0.065(4) 0.090(5) 0.009(3) -0.006(3) -0.014(3)
C4_23 0.076(4) 0.063(4) 0.120(6) -0.014(4) -0.032(4) -0.009(3)
C5_23 0.066(4) 0.054(3) 0.092(5) -0.005(3) 0.008(3) -0.009(3)
O1_241 0.049(2) 0.072(3) 0.048(2) -0.017(2) 0.0132(17) -0.013(2)
C2_241 0.059(3) 0.073(3) 0.055(2) -0.018(2) 0.006(2) -0.011(3)
C3_241 0.060(3) 0.079(3) 0.055(3) -0.015(3) 0.006(2) -0.014(3)
C4_241 0.061(3) 0.077(3) 0.054(3) -0.017(3) 0.009(3) -0.013(3)
C5_241 0.055(2) 0.080(3) 0.056(3) -0.014(3) 0.012(2) -0.017(3)
O1_242 0.053(2) 0.077(3) 0.052(3) -0.020(3) 0.010(2) -0.011(3)
C2_242 0.057(3) 0.075(3) 0.054(3) -0.018(3) 0.007(2) -0.011(3)
C3_242 0.059(3) 0.078(3) 0.056(3) -0.016(3) 0.006(3) -0.013(3)
C4_242 0.058(3) 0.078(3) 0.056(3) -0.018(3) 0.008(3) -0.014(3)
C5_242 0.053(3) 0.078(3) 0.054(3) -0.019(3) 0.011(3) -0.010(3)
O1_251 0.085(3) 0.065(2) 0.079(3) -0.006(2) 0.001(2) 0.025(2)
C2_251 0.089(3) 0.071(3) 0.082(3) -0.005(2) 0.004(3) 0.025(3)
C3_251 0.093(4) 0.075(3) 0.085(3) -0.002(3) 0.006(3) 0.024(3)
C4_251 0.089(4) 0.071(3) 0.082(3) -0.002(3) 0.003(3) 0.025(3)
C5_251 0.093(4) 0.073(3) 0.082(3) -0.004(3) 0.001(3) 0.026(3)
O1_252 0.087(3) 0.067(3) 0.079(3) -0.005(2) 0.001(3) 0.025(3)
C2_252 0.091(4) 0.071(3) 0.084(3) -0.004(3) 0.002(3) 0.022(3)
C3_252 0.092(4) 0.073(3) 0.086(3) -0.002(3) 0.003(3) 0.023(3)
C4_252 0.092(4) 0.073(3) 0.085(3) -0.004(3) 0.000(3) 0.026(3)
C5_252 0.089(3) 0.071(3) 0.083(3) -0.005(3) 0.000(3) 0.023(3)

loop_
_atom_type_symbol
_atom_type_description
_atom_type_scat_dispersion_real
_atom_type_scat_dispersion_imag
_atom_type_scat_source
C C 0.0181 0.0091 'International Tables Vol C Tables 4.2.6.8 and 6.1.1.4'
H H 0.0000 0.0000 'International Tables Vol C Tables 4.2.6.8 and 6.1.1.4'
B B 0.0090 0.0039 'International Tables Vol C Tables 4.2.6.8 and 6.1.1.4'
N N 0.0311 0.0180 'International Tables Vol C Tables 4.2.6.8 and 6.1.1.4'
O O 0.0492 0.0322 'International Tables Vol C Tables 4.2.6.8 and 6.1.1.4'
Na Na 0.1353 0.1239 'International Tables Vol C Tables 4.2.6.8 and 6.1.1.4'
Cr Cr -0.1635 2.4439 'International Tables Vol C Tables 4.2.6.8 and 6.1.1.4'

loop_
_geom_angle_atom_site_label_1
_geom_angle_atom_site_label_2
_geom_angle_atom_site_label_3
_geom_angle
_geom_angle_site_symmetry_1
_geom_angle_site_symmetry_3
_geom_angle_publ_flag
C8_1 B1_1 C4_1 108.6(3) . . ?
C8_1 B1_1 C6_1 108.9(3) . . ?
C4_1 B1_1 C6_1 107.4(3) . . ?
C8_1 B1_1 C2_1 114.9(3) . . ?
C4_1 B1_1 C2_1 109.9(3) . . ?
C6_1 B1_1 C2_1 106.9(3) . . ?
N3_1 C2_1 B1_1 172.6(4) . . ?
C2_1 N3_1 Na3_6 126.5(3) . 2_545 ?
N5_1 C4_1 B1_1 175.5(4) . . ?
C4_1 N5_1 Cr1_5 174.2(3) . . ?
N7_1 C6_1 B1_1 177.9(4) . . ?
C6_1 N7_1 Cr8_5 175.5(3) . . ?
N9_1 C8_1 B1_1 172.5(4) . . ?
C8_1 N9_1 Cr22_5 171.3(3) . . ?
C2_2 B1_2 C6_2 111.1(3) . . ?
C2_2 B1_2 C4_2 110.4(3) . . ?
C6_2 B1_2 C4_2 108.7(3) . . ?
C2_2 B1_2 C8_2 109.9(3) . . ?
C6_2 B1_2 C8_2 108.1(3) . . ?
C4_2 B1_2 C8_2 108.5(3) . . ?
N3_2 C2_2 B1_2 178.3(4) . . ?
C2_2 N3_2 Na3_6 162.0(3) . . ?
N5_2 C4_2 B1_2 176.0(4) . . ?
C4_2 N5_2 Cr8_5 171.3(3) . . ?
N7_2 C6_2 B1_2 176.2(4) . . ?
C6_2 N7_2 Cr1_5 174.9(3) . . ?
N9_2 C8_2 B1_2 177.2(4) . . ?
C8_2 N9_2 Cr15_5 171.6(3) . . ?
C8_3 B1_3 C4_3 108.0(3) . . ?
C8_3 B1_3 C6_3 107.5(3) . . ?
C4_3 B1_3 C6_3 108.8(3) . . ?
C8_3 B1_3 C2_3 110.4(3) . . ?
C4_3 B1_3 C2_3 111.8(3) . . ?
C6_3 B1_3 C2_3 110.3(3) . . ?
N3_3 C2_3 B1_3 178.2(5) . . ?
N5_3 C4_3 B1_3 176.3(4) . . ?
C4_3 N5_3 Cr22_5 172.4(3) . . ?
N7_3 C6_3 B1_3 176.7(4) . . ?
C6_3 N7_3 Cr15_5 173.7(3) . . ?
N9_3 C8_3 B1_3 176.5(4) . . ?
C8_3 N9_3 Cr1_5 172.7(3) . . ?
C6_4 B1_4 C4_4 108.6(3) . . ?
C6_4 B1_4 C2_4 108.4(3) . . ?
C4_4 B1_4 C2_4 109.9(3) . . ?
C6_4 B1_4 C8_4 108.9(3) . . ?
C4_4 B1_4 C8_4 109.3(3) . . ?
C2_4 B1_4 C8_4 111.8(3) . . ?
N3_4 C2_4 B1_4 175.8(4) . . ?
C2_4 N3_4 Na1_6 126.1(3) . . ?
N5_4 C4_4 B1_4 176.9(4) . . ?
C4_4 N5_4 Cr22_5 175.3(3) . . ?
N7_4 C6_4 B1_4 178.5(4) . . ?
C6_4 N7_4 Cr15_5 173.1(3) . . ?
N10_4 C8_4 B1_4 173.9(4) . . ?
C8_4 N10_4 Cr8_5 171.1(3) . . ?
C20_5 Cr15_5 C18_5 86.14(19) . . ?
C20_5 Cr15_5 C16_5 85.67(18) . . ?
C18_5 Cr15_5 C16_5 87.35(18) . . ?
C20_5 Cr15_5 N7_4 178.16(17) . . ?
C18_5 Cr15_5 N7_4 95.70(17) . . ?
C16_5 Cr15_5 N7_4 94.35(16) . . ?
C20_5 Cr15_5 N7_3 97.17(16) . . ?
C18_5 Cr15_5 N7_3 93.25(16) . . ?
C16_5 Cr15_5 N7_3 177.13(16) . . ?
N7_4 Cr15_5 N7_3 82.80(13) . . ?
C20_5 Cr15_5 N9_2 96.26(16) . . ?
C18_5 Cr15_5 N9_2 175.97(16) . . ?
C16_5 Cr15_5 N9_2 96.05(15) . . ?
N7_4 Cr15_5 N9_2 81.90(13) . . ?
N7_3 Cr15_5 N9_2 83.25(12) . . ?
O17_5 C16_5 Cr15_5 175.1(4) . . ?
O19_5 C18_5 Cr15_5 176.3(4) . . ?
O21_5 C20_5 Cr15_5 174.9(4) . . ?
C20_5 O21_5 Na2_6 129.2(3) . . ?
C27_5 Cr22_5 C23_5 86.31(19) . . ?
C27_5 Cr22_5 C25_5 87.17(18) . . ?
C23_5 Cr22_5 C25_5 84.97(19) . . ?
C27_5 Cr22_5 N5_3 97.97(16) . . ?
C23_5 Cr22_5 N5_3 174.89(16) . . ?
C25_5 Cr22_5 N5_3 92.41(17) . . ?
C27_5 Cr22_5 N5_4 176.02(16) . . ?
C23_5 Cr22_5 N5_4 92.88(15) . . ?
C25_5 Cr22_5 N5_4 96.64(15) . . ?
N5_3 Cr22_5 N5_4 83.05(12) . . ?
C27_5 Cr22_5 N9_1 94.06(16) . . ?
C23_5 Cr22_5 N9_1 98.70(15) . . ?
C25_5 Cr22_5 N9_1 176.19(17) . . ?
N5_3 Cr22_5 N9_1 83.85(12) . . ?
N5_4 Cr22_5 N9_1 82.20(12) . . ?
O24_5 C23_5 Cr22_5 174.6(4) . . ?
O26_5 C25_5 Cr22_5 175.5(4) . . ?
O28_5 C27_5 Cr22_5 175.4(4) . . ?
C27_5 O28_5 Na2_6 145.0(3) . 2_645 ?
C13_5 Cr8_5 C11_5 88.01(17) . . ?
C13_5 Cr8_5 C9_5 85.85(17) . . ?
C11_5 Cr8_5 C9_5 86.49(19) . . ?
C13_5 Cr8_5 N10_4 95.05(15) . . ?
C11_5 Cr8_5 N10_4 95.25(16) . . ?
C9_5 Cr8_5 N10_4 178.07(16) . . ?
C13_5 Cr8_5 N7_1 177.16(15) . . ?
C11_5 Cr8_5 N7_1 91.10(15) . . ?
C9_5 Cr8_5 N7_1 96.80(15) . . ?
N10_4 Cr8_5 N7_1 82.33(12) . . ?
C13_5 Cr8_5 N5_2 98.14(15) . . ?
C11_5 Cr8_5 N5_2 173.74(15) . . ?
C9_5 Cr8_5 N5_2 95.09(16) . . ?
N10_4 Cr8_5 N5_2 83.09(12) . . ?
N7_1 Cr8_5 N5_2 82.70(12) . . ?
O10_5 C9_5 Cr8_5 175.0(4) . . ?
O12_5 C11_5 Cr8_5 175.7(4) . . ?
O14_5 C13_5 Cr8_5 175.7(3) . . ?
C13_5 O14_5 Na4_6 140.6(3) . . ?
C4_5 Cr1_5 C2_5 89.39(18) . . ?
C4_5 Cr1_5 C6_5 85.74(18) . . ?
C2_5 Cr1_5 C6_5 87.04(17) . . ?
C4_5 Cr1_5 N5_1 93.93(15) . . ?
C2_5 Cr1_5 N5_1 176.03(15) . . ?
C6_5 Cr1_5 N5_1 95.36(15) . . ?
C4_5 Cr1_5 N9_3 95.61(15) . . ?
C2_5 Cr1_5 N9_3 95.29(15) . . ?
C6_5 Cr1_5 N9_3 177.31(15) . . ?
N5_1 Cr1_5 N9_3 82.23(12) . . ?
C4_5 Cr1_5 N7_2 177.18(16) . . ?
C2_5 Cr1_5 N7_2 93.39(16) . . ?
C6_5 Cr1_5 N7_2 94.86(16) . . ?
N5_1 Cr1_5 N7_2 83.28(12) . . ?
N9_3 Cr1_5 N7_2 83.68(12) . . ?
O3_5 C2_5 Cr1_5 178.4(4) . . ?
O5_5 C4_5 Cr1_5 174.9(4) . . ?
O7_5 C6_5 Cr1_5 175.3(4) . . ?
O1_18 Na2_6 O1_201 128.5(9) . . ?
O1_18 Na2_6 O1_191 118.2(3) . . ?
O1_201 Na2_6 O1_191 113.2(9) . . ?
O1_18 Na2_6 O1_192 117.1(6) . . ?
O1_18 Na2_6 O1_202 129.2(7) . . ?
O1_192 Na2_6 O1_202 113.6(9) . . ?
O1_18 Na2_6 O21_5 90.42(14) . . ?
O1_201 Na2_6 O21_5 85.7(9) . . ?
O1_191 Na2_6 O21_5 93.0(8) . . ?
O1_192 Na2_6 O21_5 91.5(17) . . ?
O1_202 Na2_6 O21_5 84.9(7) . . ?
O1_18 Na2_6 O28_5 90.47(14) . 2_655 ?
O1_201 Na2_6 O28_5 92.3(9) . 2_655 ?
O1_191 Na2_6 O28_5 88.3(8) . 2_655 ?
O21_5 Na2_6 O28_5 177.92(15) . 2_655 ?
O1_18 Na2_6 C2_192 141.5(4) . . ?
O1_192 Na2_6 C2_192 25.2(6) . . ?
O1_202 Na2_6 C2_192 89.3(7) . . ?
O21_5 Na2_6 C2_192 95.9(6) . . ?
O28_5 Na2_6 C2_192 84.5(6) 2_655 . ?
O1_161 Na4_6 O1_151 99.8(6) . . ?
O1_161 Na4_6 O1_17 96.9(5) . . ?
O1_151 Na4_6 O1_17 89.2(3) . . ?
O1_142 Na4_6 O1_17 84.9(7) . . ?
O1_142 Na4_6 O1_162 168.2(5) . . ?
O1_17 Na4_6 O1_162 89.3(2) . . ?
O1_142 Na4_6 O1_152 95.5(6) . . ?
O1_17 Na4_6 O1_152 91.49(18) . . ?
O1_162 Na4_6 O1_152 94.9(2) . . ?
O1_161 Na4_6 O1_13 87.3(5) . . ?
O1_151 Na4_6 O1_13 89.8(3) . . ?
O1_142 Na4_6 O1_13 91.0(7) . . ?
O1_17 Na4_6 O1_13 175.84(15) . . ?
O1_162 Na4_6 O1_13 94.8(2) . . ?
O1_152 Na4_6 O1_13 88.37(18) . . ?
O1_161 Na4_6 O1_141 173.4(7) . . ?
O1_151 Na4_6 O1_141 85.4(6) . . ?
O1_17 Na4_6 O1_141 87.2(5) . . ?
O1_13 Na4_6 O1_141 88.7(5) . . ?
O1_161 Na4_6 O14_5 89.6(5) . . ?
O1_151 Na4_6 O14_5 168.8(4) . . ?
O1_142 Na4_6 O14_5 87.5(6) . . ?
O1_17 Na4_6 O14_5 95.71(12) . . ?
O1_162 Na4_6 O14_5 82.83(17) . . ?
O1_152 Na4_6 O14_5 172.43(19) . . ?
O1_13 Na4_6 O14_5 84.62(12) . . ?
O1_141 Na4_6 O14_5 84.8(4) . . ?
O1_112 Na3_6 O1_92 95.2(7) . . ?
O1_91 Na3_6 O1_10 99.2(9) . . ?
O1_112 Na3_6 O1_10 161.7(2) . . ?
O1_92 Na3_6 O1_10 97.7(7) . . ?
O1_91 Na3_6 O1_111 86.1(9) . . ?
O1_10 Na3_6 O1_111 169.0(3) . . ?
O1_91 Na3_6 N3_2 87.0(5) . . ?
O1_112 Na3_6 N3_2 100.9(2) . . ?
O1_92 Na3_6 N3_2 88.1(4) . . ?
O1_10 Na3_6 N3_2 92.33(13) . . ?
O1_111 Na3_6 N3_2 97.6(3) . . ?
O1_91 Na3_6 O1_12 167.9(6) . . ?
O1_112 Na3_6 O1_12 86.0(2) . . ?
O1_92 Na3_6 O1_12 169.2(5) . . ?
O1_10 Na3_6 O1_12 83.67(12) . . ?
O1_111 Na3_6 O1_12 93.2(3) . . ?
N3_2 Na3_6 O1_12 81.14(12) . . ?
O1_91 Na3_6 N3_1 87.7(6) . 2 ?
O1_10 Na3_6 N3_1 85.28(12) . 2 ?
O1_111 Na3_6 N3_1 85.3(3) . 2 ?
N3_2 Na3_6 N3_1 173.80(14) . 2 ?
O1_12 Na3_6 N3_1 104.24(12) . 2 ?
O1_242 Na1_6 O1_23 87.3(4) . . ?
O1_23 Na1_6 O1_251 97.4(4) . . ?
O1_242 Na1_6 O1_22 105.0(4) . . ?
O1_23 Na1_6 O1_22 91.86(14) . . ?
O1_251 Na1_6 O1_22 166.2(3) . . ?
O1_242 Na1_6 O1_212 167.8(7) . . ?
O1_23 Na1_6 O1_212 88.0(9) . . ?
O1_22 Na1_6 O1_212 86.4(7) . . ?
O1_242 Na1_6 O1_252 83.9(8) . . ?
O1_23 Na1_6 O1_252 99.4(5) . . ?
O1_22 Na1_6 O1_252 166.1(5) . . ?
O1_212 Na1_6 O1_252 85.9(11) . . ?
O1_23 Na1_6 O1_211 87.1(3) . . ?
O1_251 Na1_6 O1_211 84.6(5) . . ?
O1_22 Na1_6 O1_211 85.7(3) . . ?
O1_23 Na1_6 O1_241 92.4(2) . . ?
O1_251 Na1_6 O1_241 93.7(4) . . ?
O1_22 Na1_6 O1_241 96.1(2) . . ?
O1_211 Na1_6 O1_241 178.2(3) . . ?
O1_242 Na1_6 N3_4 86.1(4) . . ?
O1_23 Na1_6 N3_4 169.32(16) . . ?
O1_251 Na1_6 N3_4 90.4(4) . . ?
O1_22 Na1_6 N3_4 81.84(14) . . ?
O1_212 Na1_6 N3_4 100.1(9) . . ?
O1_252 Na1_6 N3_4 88.2(6) . . ?
O1_211 Na1_6 N3_4 100.9(3) . . ?
O1_241 Na1_6 N3_4 79.8(2) . . ?
C2_71 O1_71 C5_71 103.0(4) . . ?
C3_71 C2_71 O1_71 108.5(5) . . ?
C3_71 C2_71 H2A_71 110.0 . . ?
O1_71 C2_71 H2A_71 110.0 . . ?
C3_71 C2_71 H2B_71 110.0 . . ?
O1_71 C2_71 H2B_71 110.0 . . ?
H2A_71 C2_71 H2B_71 108.4 . . ?
C4_71 C3_71 C2_71 105.7(5) . . ?
C4_71 C3_71 H3A_71 110.6 . . ?
C2_71 C3_71 H3A_71 110.6 . . ?
C4_71 C3_71 H3B_71 110.6 . . ?
C2_71 C3_71 H3B_71 110.6 . . ?
H3A_71 C3_71 H3B_71 108.7 . . ?
C3_71 C4_71 C5_71 104.2(5) . . ?
C3_71 C4_71 H4A_71 110.9 . . ?
C5_71 C4_71 H4A_71 110.9 . . ?
C3_71 C4_71 H4B_71 110.9 . . ?
C5_71 C4_71 H4B_71 110.9 . . ?
H4A_71 C4_71 H4B_71 108.9 . . ?
C4_71 C5_71 O1_71 106.4(5) . . ?
C4_71 C5_71 H5A_71 110.5 . . ?
O1_71 C5_71 H5A_71 110.5 . . ?
C4_71 C5_71 H5B_71 110.5 . . ?
O1_71 C5_71 H5B_71 110.5 . . ?
H5A_71 C5_71 H5B_71 108.6 . . ?
C2_72 O1_72 C5_72 107.0(14) . . ?
O1_72 C2_72 C3_72 100.6(14) . . ?
O1_72 C2_72 H2A_72 111.7 . . ?
C3_72 C2_72 H2A_72 111.7 . . ?
O1_72 C2_72 H2B_72 111.7 . . ?
C3_72 C2_72 H2B_72 111.7 . . ?
H2A_72 C2_72 H2B_72 109.4 . . ?
C4_72 C3_72 C2_72 98.3(14) . . ?
C4_72 C3_72 H3A_72 112.1 . . ?
C2_72 C3_72 H3A_72 112.1 . . ?
C4_72 C3_72 H3B_72 112.1 . . ?
C2_72 C3_72 H3B_72 112.1 . . ?
H3A_72 C3_72 H3B_72 109.7 . . ?
C3_72 C4_72 C5_72 103.7(13) . . ?
C3_72 C4_72 H4A_72 111.0 . . ?
C5_72 C4_72 H4A_72 111.0 . . ?
C3_72 C4_72 H4B_72 111.0 . . ?
C5_72 C4_72 H4B_72 111.0 . . ?
H4A_72 C4_72 H4B_72 109.0 . . ?
O1_72 C5_72 C4_72 105.6(12) . . ?
O1_72 C5_72 H5A_72 110.6 . . ?
C4_72 C5_72 H5A_72 110.6 . . ?
O1_72 C5_72 H5B_72 110.6 . . ?
C4_72 C5_72 H5B_72 110.6 . . ?
H5A_72 C5_72 H5B_72 108.8 . . ?
C5_8 O1_8 C2_8 109.8(5) . . ?
O1_8 C2_8 C3_8 104.3(5) . . ?
O1_8 C2_8 H2A_8 110.9 . . ?
C3_8 C2_8 H2A_8 110.9 . . ?
O1_8 C2_8 H2B_8 110.9 . . ?
C3_8 C2_8 H2B_8 110.9 . . ?
H2A_8 C2_8 H2B_8 108.9 . . ?
C4_8 C3_8 C2_8 103.6(6) . . ?
C4_8 C3_8 H3A_8 111.0 . . ?
C2_8 C3_8 H3A_8 111.0 . . ?
C4_8 C3_8 H3B_8 111.0 . . ?
C2_8 C3_8 H3B_8 111.0 . . ?
H3A_8 C3_8 H3B_8 109.0 . . ?
C3_8 C4_8 C5_8 101.2(6) . . ?
C3_8 C4_8 H4A_8 111.5 . . ?
C5_8 C4_8 H4A_8 111.5 . . ?
C3_8 C4_8 H4B_8 111.5 . . ?
C5_8 C4_8 H4B_8 111.5 . . ?
H4A_8 C4_8 H4B_8 109.3 . . ?
O1_8 C5_8 C4_8 107.6(5) . . ?
O1_8 C5_8 H5A_8 110.2 . . ?
C4_8 C5_8 H5A_8 110.2 . . ?
O1_8 C5_8 H5B_8 110.2 . . ?
C4_8 C5_8 H5B_8 110.2 . . ?
H5A_8 C5_8 H5B_8 108.5 . . ?
C5_91 O1_91 C2_91 106.7(12) . . ?
C5_91 O1_91 Na3_6 125.7(13) . . ?
C2_91 O1_91 Na3_6 127.3(11) . . ?
O1_91 C2_91 C3_91 104.5(11) . . ?
O1_91 C2_91 H2A_91 110.8 . . ?
C3_91 C2_91 H2A_91 110.8 . . ?
O1_91 C2_91 H2B_91 110.9 . . ?
C3_91 C2_91 H2B_91 110.8 . . ?
H2A_91 C2_91 H2B_91 108.9 . . ?
C4_91 C3_91 C2_91 103.7(9) . . ?
C4_91 C3_91 H3A_91 111.0 . . ?
C2_91 C3_91 H3A_91 111.0 . . ?
C4_91 C3_91 H3B_91 111.0 . . ?
C2_91 C3_91 H3B_91 111.0 . . ?
H3A_91 C3_91 H3B_91 109.0 . . ?
C5_91 C4_91 C3_91 105.1(9) . . ?
C5_91 C4_91 H4A_91 110.7 . . ?
C3_91 C4_91 H4A_91 110.7 . . ?
C5_91 C4_91 H4B_91 110.7 . . ?
C3_91 C4_91 H4B_91 110.7 . . ?
H4A_91 C4_91 H4B_91 108.8 . . ?
O1_91 C5_91 C4_91 108.0(10) . . ?
O1_91 C5_91 H5A_91 110.1 . . ?
C4_91 C5_91 H5A_91 110.1 . . ?
O1_91 C5_91 H5B_91 110.1 . . ?
C4_91 C5_91 H5B_91 110.1 . . ?
H5A_91 C5_91 H5B_91 108.4 . . ?
C5_92 O1_92 C2_92 107.7(9) . . ?
C5_92 O1_92 Na3_6 122.3(9) . . ?
C2_92 O1_92 Na3_6 127.0(13) . . ?
O1_92 C2_92 C3_92 103.2(8) . . ?
O1_92 C2_92 H2A_92 111.2 . . ?
C3_92 C2_92 H2A_92 111.1 . . ?
O1_92 C2_92 H2B_92 111.1 . . ?
C3_92 C2_92 H2B_92 111.1 . . ?
H2A_92 C2_92 H2B_92 109.1 . . ?
C4_92 C3_92 C2_92 99.8(8) . . ?
C4_92 C3_92 H3A_92 111.8 . . ?
C2_92 C3_92 H3A_92 111.8 . . ?
C4_92 C3_92 H3B_92 111.8 . . ?
C2_92 C3_92 H3B_92 111.8 . . ?
H3A_92 C3_92 H3B_92 109.5 . . ?
C5_92 C4_92 C3_92 101.5(8) . . ?
C5_92 C4_92 H4A_92 111.5 . . ?
C3_92 C4_92 H4A_92 111.5 . . ?
C5_92 C4_92 H4B_92 111.5 . . ?
C3_92 C4_92 H4B_92 111.5 . . ?
H4A_92 C4_92 H4B_92 109.3 . . ?
O1_92 C5_92 C4_92 107.8(9) . . ?
O1_92 C5_92 H5A_92 110.1 . . ?
C4_92 C5_92 H5A_92 110.2 . . ?
O1_92 C5_92 H5B_92 110.2 . . ?
C4_92 C5_92 H5B_92 110.2 . . ?
H5A_92 C5_92 H5B_92 108.5 . . ?
C5_10 O1_10 C2_10 105.7(4) . . ?
C5_10 O1_10 Na3_6 118.6(3) . . ?
C2_10 O1_10 Na3_6 129.1(3) . . ?
O1_10 C2_10 C3_10 106.4(4) . . ?
O1_10 C2_10 H2A_10 110.5 . . ?
C3_10 C2_10 H2A_10 110.5 . . ?
O1_10 C2_10 H2B_10 110.5 . . ?
C3_10 C2_10 H2B_10 110.5 . . ?
H2A_10 C2_10 H2B_10 108.6 . . ?
C2_10 C3_10 C4_10 103.9(4) . . ?
C2_10 C3_10 H3A_10 111.0 . . ?
C4_10 C3_10 H3A_10 111.0 . . ?
C2_10 C3_10 H3B_10 111.0 . . ?
C4_10 C3_10 H3B_10 111.0 . . ?
H3A_10 C3_10 H3B_10 109.0 . . ?
C5_10 C4_10 C3_10 105.5(4) . . ?
C5_10 C4_10 H4A_10 110.6 . . ?
C3_10 C4_10 H4A_10 110.6 . . ?
C5_10 C4_10 H4B_10 110.6 . . ?
C3_10 C4_10 H4B_10 110.6 . . ?
H4A_10 C4_10 H4B_10 108.8 . . ?
O1_10 C5_10 C4_10 106.6(4) . . ?
O1_10 C5_10 H5A_10 110.4 . . ?
C4_10 C5_10 H5A_10 110.4 . . ?
O1_10 C5_10 H5B_10 110.4 . . ?
C4_10 C5_10 H5B_10 110.4 . . ?
H5A_10 C5_10 H5B_10 108.6 . . ?
C2_111 O1_111 C5_111 103.8(9) . . ?
C2_111 O1_111 Na3_6 121.8(7) . . ?
C5_111 O1_111 Na3_6 120.1(8) . . ?
O1_111 C2_111 C3_111 106.2(9) . . ?
O1_111 C2_111 H2A_111 110.5 . . ?
C3_111 C2_111 H2A_111 110.5 . . ?
O1_111 C2_111 H2B_111 110.5 . . ?
C3_111 C2_111 H2B_111 110.5 . . ?
H2A_111 C2_111 H2B_111 108.7 . . ?
C2_111 C3_111 C4_111 104.5(8) . . ?
C2_111 C3_111 H3A_111 110.9 . . ?
C4_111 C3_111 H3A_111 110.9 . . ?
C2_111 C3_111 H3B_111 110.9 . . ?
C4_111 C3_111 H3B_111 110.9 . . ?
H3A_111 C3_111 H3B_111 108.9 . . ?
C5_111 C4_111 C3_111 104.9(8) . . ?
C5_111 C4_111 H4A_111 110.8 . . ?
C3_111 C4_111 H4A_111 110.8 . . ?
C5_111 C4_111 H4B_111 110.8 . . ?
C3_111 C4_111 H4B_111 110.8 . . ?
H4A_111 C4_111 H4B_111 108.8 . . ?
O1_111 C5_111 C4_111 105.9(8) . . ?
O1_111 C5_111 H5A_111 110.6 . . ?
C4_111 C5_111 H5A_111 110.6 . . ?
O1_111 C5_111 H5B_111 110.6 . . ?
C4_111 C5_111 H5B_111 110.6 . . ?
H5A_111 C5_111 H5B_111 108.7 . . ?
C5_112 O1_112 C2_112 107.6(6) . . ?
C5_112 O1_112 Na3_6 130.7(5) . . ?
C2_112 O1_112 Na3_6 119.6(5) . . ?
O1_112 C2_112 C3_112 107.7(6) . . ?
O1_112 C2_112 H2A_112 110.2 . . ?
C3_112 C2_112 H2A_112 110.2 . . ?
O1_112 C2_112 H2B_112 110.2 . . ?
C3_112 C2_112 H2B_112 110.2 . . ?
H2A_112 C2_112 H2B_112 108.5 . . ?
C2_112 C3_112 C4_112 104.2(6) . . ?
C2_112 C3_112 H3A_112 110.9 . . ?
C4_112 C3_112 H3A_112 110.9 . . ?
C2_112 C3_112 H3B_112 110.9 . . ?
C4_112 C3_112 H3B_112 110.9 . . ?
H3A_112 C3_112 H3B_112 108.9 . . ?
C3_112 C4_112 C5_112 102.0(6) . . ?
C3_112 C4_112 H4A_112 111.4 . . ?
C5_112 C4_112 H4A_112 111.4 . . ?
C3_112 C4_112 H4B_112 111.4 . . ?
C5_112 C4_112 H4B_112 111.4 . . ?
H4A_112 C4_112 H4B_112 109.2 . . ?
O1_112 C5_112 C4_112 104.4(6) . . ?
O1_112 C5_112 H5A_112 110.9 . . ?
C4_112 C5_112 H5A_112 110.9 . . ?
O1_112 C5_112 H5B_112 110.9 . . ?
C4_112 C5_112 H5B_112 110.9 . . ?
H5A_112 C5_112 H5B_112 108.9 . . ?
C2_12 O1_12 C5_12 108.5(4) . . ?
C2_12 O1_12 Na3_6 117.2(3) . . ?
C5_12 O1_12 Na3_6 134.2(3) . . ?
O1_12 C2_12 C3_12 107.4(4) . . ?
O1_12 C2_12 H2A_12 110.2 . . ?
C3_12 C2_12 H2A_12 110.2 . . ?
O1_12 C2_12 H2B_12 110.2 . . ?
C3_12 C2_12 H2B_12 110.2 . . ?
H2A_12 C2_12 H2B_12 108.5 . . ?
C2_12 C3_12 C4_12 103.9(4) . . ?
C2_12 C3_12 H3A_12 111.0 . . ?
C4_12 C3_12 H3A_12 111.0 . . ?
C2_12 C3_12 H3B_12 111.0 . . ?
C4_12 C3_12 H3B_12 111.0 . . ?
H3A_12 C3_12 H3B_12 109.0 . . ?
C5_12 C4_12 C3_12 101.7(4) . . ?
C5_12 C4_12 H4A_12 111.4 . . ?
C3_12 C4_12 H4A_12 111.4 . . ?
C5_12 C4_12 H4B_12 111.4 . . ?
C3_12 C4_12 H4B_12 111.4 . . ?
H4A_12 C4_12 H4B_12 109.3 . . ?
O1_12 C5_12 C4_12 108.2(4) . . ?
O1_12 C5_12 H5A_12 110.1 . . ?
C4_12 C5_12 H5A_12 110.1 . . ?
O1_12 C5_12 H5B_12 110.1 . . ?
C4_12 C5_12 H5B_12 110.1 . . ?
H5A_12 C5_12 H5B_12 108.4 . . ?
C5_13 O1_13 C2_13 108.7(4) . . ?
C5_13 O1_13 Na4_6 122.3(3) . . ?
C2_13 O1_13 Na4_6 120.3(3) . . ?
O1_13 C2_13 C3_13 107.3(4) . . ?
O1_13 C2_13 H2A_13 110.3 . . ?
C3_13 C2_13 H2A_13 110.3 . . ?
O1_13 C2_13 H2B_13 110.3 . . ?
C3_13 C2_13 H2B_13 110.3 . . ?
H2A_13 C2_13 H2B_13 108.5 . . ?
C2_13 C3_13 C4_13 101.3(5) . . ?
C2_13 C3_13 H3A_13 111.5 . . ?
C4_13 C3_13 H3A_13 111.5 . . ?
C2_13 C3_13 H3B_13 111.5 . . ?
C4_13 C3_13 H3B_13 111.5 . . ?
H3A_13 C3_13 H3B_13 109.3 . . ?
C5_13 C4_13 C3_13 102.9(5) . . ?
C5_13 C4_13 H4A_13 111.2 . . ?
C3_13 C4_13 H4A_13 111.2 . . ?
C5_13 C4_13 H4B_13 111.2 . . ?
C3_13 C4_13 H4B_13 111.2 . . ?
H4A_13 C4_13 H4B_13 109.1 . . ?
O1_13 C5_13 C4_13 104.3(4) . . ?
O1_13 C5_13 H5A_13 110.9 . . ?
C4_13 C5_13 H5A_13 110.9 . . ?
O1_13 C5_13 H5B_13 110.9 . . ?
C4_13 C5_13 H5B_13 110.9 . . ?
H5A_13 C5_13 H5B_13 108.9 . . ?
C5_151 O1_151 C2_151 109.1(10) . . ?
C5_151 O1_151 Na4_6 122.6(10) . . ?
C2_151 O1_151 Na4_6 125.7(8) . . ?
O1_151 C2_151 C3_151 104.0(10) . . ?
O1_151 C2_151 H2A_151 110.9 . . ?
C3_151 C2_151 H2A_151 110.9 . . ?
O1_151 C2_151 H2B_151 110.9 . . ?
C3_151 C2_151 H2B_151 110.9 . . ?
H2A_151 C2_151 H2B_151 109.0 . . ?
C2_151 C3_151 C4_151 100.5(10) . . ?
C2_151 C3_151 H3A_151 111.7 . . ?
C4_151 C3_151 H3A_151 111.7 . . ?
C2_151 C3_151 H3B_151 111.7 . . ?
C4_151 C3_151 H3B_151 111.7 . . ?
H3A_151 C3_151 H3B_151 109.4 . . ?
C5_151 C4_151 C3_151 99.4(10) . . ?
C5_151 C4_151 H4A_151 111.9 . . ?
C3_151 C4_151 H4A_151 111.9 . . ?
C5_151 C4_151 H4B_151 111.9 . . ?
C3_151 C4_151 H4B_151 111.9 . . ?
H4A_151 C4_151 H4B_151 109.6 . . ?
O1_151 C5_151 C4_151 101.2(11) . . ?
O1_151 C5_151 H5A_151 111.5 . . ?
C4_151 C5_151 H5A_151 111.5 . . ?
O1_151 C5_151 H5B_151 111.5 . . ?
C4_151 C5_151 H5B_151 111.5 . . ?
H5A_151 C5_151 H5B_151 109.4 . . ?
C2_152 O1_152 C5_152 105.6(6) . . ?
C2_152 O1_152 Na4_6 128.1(5) . . ?
C5_152 O1_152 Na4_6 123.0(6) . . ?
O1_152 C2_152 C3_152 105.7(6) . . ?
O1_152 C2_152 H2A_152 110.6 . . ?
C3_152 C2_152 H2A_152 110.6 . . ?
O1_152 C2_152 H2B_152 110.6 . . ?
C3_152 C2_152 H2B_152 110.6 . . ?
H2A_152 C2_152 H2B_152 108.7 . . ?
C4_152 C3_152 C2_152 104.4(6) . . ?
C4_152 C3_152 H3A_152 110.9 . . ?
C2_152 C3_152 H3A_152 110.9 . . ?
C4_152 C3_152 H3B_152 110.9 . . ?
C2_152 C3_152 H3B_152 110.9 . . ?
H3A_152 C3_152 H3B_152 108.9 . . ?
C5_152 C4_152 C3_152 105.8(6) . . ?
C5_152 C4_152 H4A_152 110.6 . . ?
C3_152 C4_152 H4A_152 110.6 . . ?
C5_152 C4_152 H4B_152 110.6 . . ?
C3_152 C4_152 H4B_152 110.6 . . ?
H4A_152 C4_152 H4B_152 108.7 . . ?
O1_152 C5_152 C4_152 106.2(6) . . ?
O1_152 C5_152 H5A_152 110.5 . . ?
C4_152 C5_152 H5A_152 110.5 . . ?
O1_152 C5_152 H5B_152 110.5 . . ?
C4_152 C5_152 H5B_152 110.5 . . ?
H5A_152 C5_152 H5B_152 108.7 . . ?
C2_161 O1_161 C5_161 105.4(14) . . ?
C2_161 O1_161 Na4_6 121.1(13) . . ?
C5_161 O1_161 Na4_6 129(2) . . ?
O1_161 C2_161 C3_161 103.7(12) . . ?
O1_161 C2_161 H2A_161 111.0 . . ?
C3_161 C2_161 H2A_161 111.0 . . ?
O1_161 C2_161 H2B_161 111.0 . . ?
C3_161 C2_161 H2B_161 111.0 . . ?
H2A_161 C2_161 H2B_161 109.0 . . ?
C4_161 C3_161 C2_161 102.7(12) . . ?
C4_161 C3_161 H3A_161 111.2 . . ?
C2_161 C3_161 H3A_161 111.2 . . ?
C4_161 C3_161 H3B_161 111.2 . . ?
C2_161 C3_161 H3B_161 111.2 . . ?
H3A_161 C3_161 H3B_161 109.1 . . ?
C3_161 C4_161 C5_161 104.9(12) . . ?
C3_161 C4_161 H4A_161 110.8 . . ?
C5_161 C4_161 H4A_161 110.8 . . ?
C3_161 C4_161 H4B_161 110.8 . . ?
C5_161 C4_161 H4B_161 110.8 . . ?
H4A_161 C4_161 H4B_161 108.8 . . ?
O1_161 C5_161 C4_161 106.9(12) . . ?
O1_161 C5_161 H5A_161 110.3 . . ?
C4_161 C5_161 H5A_161 110.3 . . ?
O1_161 C5_161 H5B_161 110.3 . . ?
C4_161 C5_161 H5B_161 110.3 . . ?
H5A_161 C5_161 H5B_161 108.6 . . ?
C2_162 O1_162 C5_162 104.8(6) . . ?
C2_162 O1_162 Na4_6 132.7(5) . . ?
C5_162 O1_162 Na4_6 122.3(6) . . ?
O1_162 C2_162 C3_162 104.9(5) . . ?
O1_162 C2_162 H2A_162 110.8 . . ?
C3_162 C2_162 H2A_162 110.8 . . ?
O1_162 C2_162 H2B_162 110.8 . . ?
C3_162 C2_162 H2B_162 110.8 . . ?
H2A_162 C2_162 H2B_162 108.8 . . ?
C2_162 C3_162 C4_162 102.0(6) . . ?
C2_162 C3_162 H3A_162 111.4 . . ?
C4_162 C3_162 H3A_162 111.4 . . ?
C2_162 C3_162 H3B_162 111.4 . . ?
C4_162 C3_162 H3B_162 111.4 . . ?
H3A_162 C3_162 H3B_162 109.2 . . ?
C5_162 C4_162 C3_162 105.5(6) . . ?
C5_162 C4_162 H4A_162 110.6 . . ?
C3_162 C4_162 H4A_162 110.6 . . ?
C5_162 C4_162 H4B_162 110.6 . . ?
C3_162 C4_162 H4B_162 110.6 . . ?
H4A_162 C4_162 H4B_162 108.8 . . ?
O1_162 C5_162 C4_162 106.7(8) . . ?
O1_162 C5_162 H5A_162 110.4 . . ?
C4_162 C5_162 H5A_162 110.4 . . ?
O1_162 C5_162 H5B_162 110.4 . . ?
C4_162 C5_162 H5B_162 110.4 . . ?
H5A_162 C5_162 H5B_162 108.6 . . ?
C2_141 O1_141 C5_141 106.9(10) . . ?
C2_141 O1_141 Na4_6 122.6(9) . . ?
C5_141 O1_141 Na4_6 130.4(9) . . ?
O1_141 C2_141 C3_141 107.2(8) . . ?
O1_141 C2_141 H2A_141 110.3 . . ?
C3_141 C2_141 H2A_141 110.3 . . ?
O1_141 C2_141 H2B_141 110.3 . . ?
C3_141 C2_141 H2B_141 110.3 . . ?
H2A_141 C2_141 H2B_141 108.5 . . ?
C4_141 C3_141 C2_141 104.2(7) . . ?
C4_141 C3_141 H3A_141 110.9 . . ?
C2_141 C3_141 H3A_141 110.9 . . ?
C4_141 C3_141 H3B_141 110.9 . . ?
C2_141 C3_141 H3B_141 110.9 . . ?
H3A_141 C3_141 H3B_141 108.9 . . ?
C5_141 C4_141 C3_141 103.6(8) . . ?
C5_141 C4_141 H4A_141 111.0 . . ?
C3_141 C4_141 H4A_141 111.0 . . ?
C5_141 C4_141 H4B_141 111.0 . . ?
C3_141 C4_141 H4B_141 111.0 . . ?
H4A_141 C4_141 H4B_141 109.0 . . ?
O1_141 C5_141 C4_141 104.3(8) . . ?
O1_141 C5_141 H5A_141 110.9 . . ?
C4_141 C5_141 H5A_141 110.9 . . ?
O1_141 C5_141 H5B_141 110.9 . . ?
C4_141 C5_141 H5B_141 110.9 . . ?
H5A_141 C5_141 H5B_141 108.9 . . ?
C2_142 O1_142 C5_142 107.3(12) . . ?
C2_142 O1_142 Na4_6 125.9(16) . . ?
C5_142 O1_142 Na4_6 123.4(12) . . ?
O1_142 C2_142 C3_142 106.5(11) . . ?
O1_142 C2_142 H2A_142 110.4 . . ?
C3_142 C2_142 H2A_142 110.4 . . ?
O1_142 C2_142 H2B_142 110.4 . . ?
C3_142 C2_142 H2B_142 110.4 . . ?
H2A_142 C2_142 H2B_142 108.6 . . ?
C2_142 C3_142 C4_142 105.7(9) . . ?
C2_142 C3_142 H3A_142 110.6 . . ?
C4_142 C3_142 H3A_142 110.6 . . ?
C2_142 C3_142 H3B_142 110.6 . . ?
C4_142 C3_142 H3B_142 110.6 . . ?
H3A_142 C3_142 H3B_142 108.7 . . ?
C5_142 C4_142 C3_142 103.8(10) . . ?
C5_142 C4_142 H4A_142 111.0 . . ?
C3_142 C4_142 H4A_142 111.0 . . ?
C5_142 C4_142 H4B_142 111.0 . . ?
C3_142 C4_142 H4B_142 111.0 . . ?
H4A_142 C4_142 H4B_142 109.0 . . ?
O1_142 C5_142 C4_142 104.2(11) . . ?
O1_142 C5_142 H5A_142 110.9 . . ?
C4_142 C5_142 H5A_142 110.9 . . ?
O1_142 C5_142 H5B_142 110.9 . . ?
C4_142 C5_142 H5B_142 110.9 . . ?
H5A_142 C5_142 H5B_142 108.9 . . ?
C2_17 O1_17 C5_17 108.6(3) . . ?
C2_17 O1_17 Na4_6 127.6(2) . . ?
C5_17 O1_17 Na4_6 123.8(3) . . ?
O1_17 C2_17 C3_17 106.8(3) . . ?
O1_17 C2_17 H2A_17 110.4 . . ?
C3_17 C2_17 H2A_17 110.4 . . ?
O1_17 C2_17 H2B_17 110.4 . . ?
C3_17 C2_17 H2B_17 110.4 . . ?
H2A_17 C2_17 H2B_17 108.6 . . ?
C4_17 C3_17 C2_17 103.2(3) . . ?
C4_17 C3_17 H3A_17 111.1 . . ?
C2_17 C3_17 H3A_17 111.1 . . ?
C4_17 C3_17 H3B_17 111.1 . . ?
C2_17 C3_17 H3B_17 111.1 . . ?
H3A_17 C3_17 H3B_17 109.1 . . ?
C5_17 C4_17 C3_17 103.0(4) . . ?
C5_17 C4_17 H4A_17 111.2 . . ?
C3_17 C4_17 H4A_17 111.2 . . ?
C5_17 C4_17 H4B_17 111.2 . . ?
C3_17 C4_17 H4B_17 111.2 . . ?
H4A_17 C4_17 H4B_17 109.1 . . ?
O1_17 C5_17 C4_17 104.7(4) . . ?
O1_17 C5_17 H5A_17 110.8 . . ?
C4_17 C5_17 H5A_17 110.8 . . ?
O1_17 C5_17 H5B_17 110.8 . . ?
C4_17 C5_17 H5B_17 110.8 . . ?
H5A_17 C5_17 H5B_17 108.9 . . ?
C2_18 O1_18 C5_18 108.4(4) . . ?
C2_18 O1_18 Na2_6 126.3(3) . . ?
C5_18 O1_18 Na2_6 120.8(3) . . ?
O1_18 C2_18 C3_18 104.3(4) . . ?
O1_18 C2_18 H2A_18 110.9 . . ?
C3_18 C2_18 H2A_18 110.9 . . ?
O1_18 C2_18 H2B_18 110.9 . . ?
C3_18 C2_18 H2B_18 110.9 . . ?
H2A_18 C2_18 H2B_18 108.9 . . ?
C2_18 C3_18 C4_18 103.1(4) . . ?
C2_18 C3_18 H3A_18 111.1 . . ?
C4_18 C3_18 H3A_18 111.1 . . ?
C2_18 C3_18 H3B_18 111.1 . . ?
C4_18 C3_18 H3B_18 111.1 . . ?
H3A_18 C3_18 H3B_18 109.1 . . ?
C5_18 C4_18 C3_18 103.7(4) . . ?
C5_18 C4_18 H4A_18 111.0 . . ?
C3_18 C4_18 H4A_18 111.0 . . ?
C5_18 C4_18 H4B_18 111.0 . . ?
C3_18 C4_18 H4B_18 111.0 . . ?
H4A_18 C4_18 H4B_18 109.0 . . ?
O1_18 C5_18 C4_18 107.2(4) . . ?
O1_18 C5_18 H5A_18 110.3 . . ?
C4_18 C5_18 H5A_18 110.3 . . ?
O1_18 C5_18 H5B_18 110.3 . . ?
C4_18 C5_18 H5B_18 110.3 . . ?
H5A_18 C5_18 H5B_18 108.5 . . ?
C5_191 O1_191 C2_191 110.8(8) . . ?
C5_191 O1_191 Na2_6 122.9(11) . . ?
C2_191 O1_191 Na2_6 125.1(8) . . ?
O1_191 C2_191 C3_191 106.6(7) . . ?
O1_191 C2_191 H2A_191 110.4 . . ?
C3_191 C2_191 H2A_191 110.4 . . ?
O1_191 C2_191 H2B_191 110.4 . . ?
C3_191 C2_191 H2B_191 110.4 . . ?
H2A_191 C2_191 H2B_191 108.6 . . ?
C2_191 C3_191 C4_191 105.0(7) . . ?
C2_191 C3_191 H3A_191 110.7 . . ?
C4_191 C3_191 H3A_191 110.7 . . ?
C2_191 C3_191 H3B_191 110.7 . . ?
C4_191 C3_191 H3B_191 110.7 . . ?
H3A_191 C3_191 H3B_191 108.8 . . ?
C3_191 C4_191 C5_191 104.8(7) . . ?
C3_191 C4_191 H4A_191 110.8 . . ?
C5_191 C4_191 H4A_191 110.8 . . ?
C3_191 C4_191 H4B_191 110.8 . . ?
C5_191 C4_191 H4B_191 110.8 . . ?
H4A_191 C4_191 H4B_191 108.9 . . ?
O1_191 C5_191 C4_191 103.7(7) . . ?
O1_191 C5_191 H5A_191 111.0 . . ?
C4_191 C5_191 H5A_191 111.0 . . ?
O1_191 C5_191 H5B_191 111.0 . . ?
C4_191 C5_191 H5B_191 111.0 . . ?
H5A_191 C5_191 H5B_191 109.0 . . ?
C2_192 O1_192 C5_192 107.4(13) . . ?
C2_192 O1_192 Na2_6 112(2) . . ?
C5_192 O1_192 Na2_6 136(2) . . ?
O1_192 C2_192 C3_192 108.2(12) . . ?
O1_192 C2_192 Na2_6 42.7(17) . . ?
C3_192 C2_192 Na2_6 143.2(12) . . ?
O1_192 C2_192 H2A_192 110.1 . . ?
C3_192 C2_192 H2A_192 110.1 . . ?
Na2_6 C2_192 H2A_192 73.3 . . ?
O1_192 C2_192 H2B_192 110.1 . . ?
C3_192 C2_192 H2B_192 110.1 . . ?
Na2_6 C2_192 H2B_192 102.8 . . ?
H2A_192 C2_192 H2B_192 108.4 . . ?
C4_192 C3_192 C2_192 100.6(11) . . ?
C4_192 C3_192 H3A_192 111.6 . . ?
C2_192 C3_192 H3A_192 111.6 . . ?
C4_192 C3_192 H3B_192 111.6 . . ?
C2_192 C3_192 H3B_192 111.6 . . ?
H3A_192 C3_192 H3B_192 109.4 . . ?
C5_192 C4_192 C3_192 102.7(13) . . ?
C5_192 C4_192 H4A_192 111.2 . . ?
C3_192 C4_192 H4A_192 111.2 . . ?
C5_192 C4_192 H4B_192 111.2 . . ?
C3_192 C4_192 H4B_192 111.2 . . ?
H4A_192 C4_192 H4B_192 109.1 . . ?
O1_192 C5_192 C4_192 102.6(15) . . ?
O1_192 C5_192 H5A_192 111.2 . . ?
C4_192 C5_192 H5A_192 111.2 . . ?
O1_192 C5_192 H5B_192 111.3 . . ?
C4_192 C5_192 H5B_192 111.2 . . ?
H5A_192 C5_192 H5B_192 109.2 . . ?
C2_201 O1_201 C5_201 104.1(15) . . ?
C2_201 O1_201 Na2_6 126.5(11) . . ?
C5_201 O1_201 Na2_6 128.5(11) . . ?
O1_201 C2_201 C3_201 100.8(13) . . ?
O1_201 C2_201 H2A_201 111.6 . . ?
C3_201 C2_201 H2A_201 111.6 . . ?
O1_201 C2_201 H2B_201 111.6 . . ?
C3_201 C2_201 H2B_201 111.6 . . ?
H2A_201 C2_201 H2B_201 109.4 . . ?
C2_201 C3_201 C4_201 105.4(10) . . ?
C2_201 C3_201 H3A_201 110.7 . . ?
C4_201 C3_201 H3A_201 110.7 . . ?
C2_201 C3_201 H3B_201 110.7 . . ?
C4_201 C3_201 H3B_201 110.7 . . ?
H3A_201 C3_201 H3B_201 108.8 . . ?
C5_201 C4_201 C3_201 102.8(9) . . ?
C5_201 C4_201 H4A_201 111.2 . . ?
C3_201 C4_201 H4A_201 111.2 . . ?
C5_201 C4_201 H4B_201 111.2 . . ?
C3_201 C4_201 H4B_201 111.2 . . ?
H4A_201 C4_201 H4B_201 109.1 . . ?
O1_201 C5_201 C4_201 104.9(11) . . ?
O1_201 C5_201 H5A_201 110.8 . . ?
C4_201 C5_201 H5A_201 110.8 . . ?
O1_201 C5_201 H5B_201 110.8 . . ?
C4_201 C5_201 H5B_201 110.8 . . ?
H5A_201 C5_201 H5B_201 108.8 . . ?
C2_202 O1_202 C5_202 107.0(9) . . ?
C2_202 O1_202 Na2_6 119.6(11) . . ?
C5_202 O1_202 Na2_6 126.7(11) . . ?
O1_202 C2_202 C3_202 106.1(10) . . ?
O1_202 C2_202 H2A_202 110.5 . . ?
C3_202 C2_202 H2A_202 110.5 . . ?
O1_202 C2_202 H2B_202 110.5 . . ?
C3_202 C2_202 H2B_202 110.5 . . ?
H2A_202 C2_202 H2B_202 108.7 . . ?
C2_202 C3_202 C4_202 94.0(9) . . ?
C2_202 C3_202 H3A_202 112.9 . . ?
C4_202 C3_202 H3A_202 112.9 . . ?
C2_202 C3_202 H3B_202 112.9 . . ?
C4_202 C3_202 H3B_202 112.9 . . ?
H3A_202 C3_202 H3B_202 110.3 . . ?
C5_202 C4_202 C3_202 102.6(8) . . ?
C5_202 C4_202 H4A_202 111.2 . . ?
C3_202 C4_202 H4A_202 111.2 . . ?
C5_202 C4_202 H4B_202 111.2 . . ?
C3_202 C4_202 H4B_202 111.2 . . ?
H4A_202 C4_202 H4B_202 109.2 . . ?
O1_202 C5_202 C4_202 103.3(9) . . ?
O1_202 C5_202 H5A_202 111.1 . . ?
C4_202 C5_202 H5A_202 111.1 . . ?
O1_202 C5_202 H5B_202 111.1 . . ?
C4_202 C5_202 H5B_202 111.1 . . ?
H5A_202 C5_202 H5B_202 109.1 . . ?
C2_211 O1_211 C5_211 108.7(6) . . ?
C2_211 O1_211 Na1_6 127.0(6) . . ?
C5_211 O1_211 Na1_6 124.3(7) . . ?
O1_211 C2_211 C3_211 105.5(6) . . ?
O1_211 C2_211 H2A_211 110.7 . . ?
C3_211 C2_211 H2A_211 110.7 . . ?
O1_211 C2_211 H2B_211 110.7 . . ?
C3_211 C2_211 H2B_211 110.7 . . ?
H2A_211 C2_211 H2B_211 108.8 . . ?
C4_211 C3_211 C2_211 102.3(6) . . ?
C4_211 C3_211 H3A_211 111.3 . . ?
C2_211 C3_211 H3A_211 111.3 . . ?
C4_211 C3_211 H3B_211 111.3 . . ?
C2_211 C3_211 H3B_211 111.3 . . ?
H3A_211 C3_211 H3B_211 109.2 . . ?
C5_211 C4_211 C3_211 102.9(6) . . ?
C5_211 C4_211 H4A_211 111.2 . . ?
C3_211 C4_211 H4A_211 111.2 . . ?
C5_211 C4_211 H4B_211 111.2 . . ?
C3_211 C4_211 H4B_211 111.2 . . ?
H4A_211 C4_211 H4B_211 109.1 . . ?
O1_211 C5_211 C4_211 106.8(6) . . ?
O1_211 C5_211 H5A_211 110.4 . . ?
C4_211 C5_211 H5A_211 110.4 . . ?
O1_211 C5_211 H5B_211 110.4 . . ?
C4_211 C5_211 H5B_211 110.4 . . ?
H5A_211 C5_211 H5B_211 108.6 . . ?
C2_212 O1_212 C5_212 107.0(13) . . ?
C2_212 O1_212 Na1_6 128.1(14) . . ?
C5_212 O1_212 Na1_6 123.0(12) . . ?
O1_212 C2_212 C3_212 104.3(14) . . ?
O1_212 C2_212 H2A_212 110.9 . . ?
C3_212 C2_212 H2A_212 110.9 . . ?
O1_212 C2_212 H2B_212 110.9 . . ?
C3_212 C2_212 H2B_212 110.9 . . ?
H2A_212 C2_212 H2B_212 108.9 . . ?
C2_212 C3_212 C4_212 101.3(11) . . ?
C2_212 C3_212 H3A_212 111.5 . . ?
C4_212 C3_212 H3A_212 111.5 . . ?
C2_212 C3_212 H3B_212 111.5 . . ?
C4_212 C3_212 H3B_212 111.5 . . ?
H3A_212 C3_212 H3B_212 109.3 . . ?
C5_212 C4_212 C3_212 106.0(10) . . ?
C5_212 C4_212 H4A_212 110.5 . . ?
C3_212 C4_212 H4A_212 110.5 . . ?
C5_212 C4_212 H4B_212 110.5 . . ?
C3_212 C4_212 H4B_212 110.5 . . ?
H4A_212 C4_212 H4B_212 108.7 . . ?
O1_212 C5_212 C4_212 106.5(11) . . ?
O1_212 C5_212 H5A_212 110.4 . . ?
C4_212 C5_212 H5A_212 110.4 . . ?
O1_212 C5_212 H5B_212 110.4 . . ?
C4_212 C5_212 H5B_212 110.4 . . ?
H5A_212 C5_212 H5B_212 108.6 . . ?
C2_22 O1_22 C5_22 107.4(4) . . ?
C2_22 O1_22 Na1_6 134.0(3) . . ?
C5_22 O1_22 Na1_6 117.5(3) . . ?
O1_22 C2_22 C3_22 104.4(5) . . ?
O1_22 C2_22 H2A_22 110.9 . . ?
C3_22 C2_22 H2A_22 110.9 . . ?
O1_22 C2_22 H2B_22 110.9 . . ?
C3_22 C2_22 H2B_22 110.9 . . ?
H2A_22 C2_22 H2B_22 108.9 . . ?
C2_22 C3_22 C4_22 101.6(5) . . ?
C2_22 C3_22 H3A_22 111.5 . . ?
C4_22 C3_22 H3A_22 111.5 . . ?
C2_22 C3_22 H3B_22 111.5 . . ?
C4_22 C3_22 H3B_22 111.5 . . ?
H3A_22 C3_22 H3B_22 109.3 . . ?
C5_22 C4_22 C3_22 104.5(5) . . ?
C5_22 C4_22 H4A_22 110.9 . . ?
C3_22 C4_22 H4A_22 110.9 . . ?
C5_22 C4_22 H4B_22 110.9 . . ?
C3_22 C4_22 H4B_22 110.9 . . ?
H4A_22 C4_22 H4B_22 108.9 . . ?
O1_22 C5_22 C4_22 106.8(4) . . ?
O1_22 C5_22 H5A_22 110.4 . . ?
C4_22 C5_22 H5A_22 110.4 . . ?
O1_22 C5_22 H5B_22 110.4 . . ?
C4_22 C5_22 H5B_22 110.4 . . ?
H5A_22 C5_22 H5B_22 108.6 . . ?
C5_23 O1_23 C2_23 110.0(4) . . ?
C5_23 O1_23 Na1_6 127.6(3) . . ?
C2_23 O1_23 Na1_6 122.1(3) . . ?
O1_23 C2_23 C3_23 106.2(5) . . ?
O1_23 C2_23 H2A_23 110.5 . . ?
C3_23 C2_23 H2A_23 110.5 . . ?
O1_23 C2_23 H2B_23 110.5 . . ?
C3_23 C2_23 H2B_23 110.5 . . ?
H2A_23 C2_23 H2B_23 108.7 . . ?
C2_23 C3_23 C4_23 101.4(5) . . ?
C2_23 C3_23 H3A_23 111.5 . . ?
C4_23 C3_23 H3A_23 111.5 . . ?
C2_23 C3_23 H3B_23 111.5 . . ?
C4_23 C3_23 H3B_23 111.5 . . ?
H3A_23 C3_23 H3B_23 109.3 . . ?
C5_23 C4_23 C3_23 103.0(5) . . ?
C5_23 C4_23 H4A_23 111.2 . . ?
C3_23 C4_23 H4A_23 111.2 . . ?
C5_23 C4_23 H4B_23 111.2 . . ?
C3_23 C4_23 H4B_23 111.2 . . ?
H4A_23 C4_23 H4B_23 109.1 . . ?
O1_23 C5_23 C4_23 106.3(5) . . ?
O1_23 C5_23 H5A_23 110.5 . . ?
C4_23 C5_23 H5A_23 110.5 . . ?
O1_23 C5_23 H5B_23 110.5 . . ?
C4_23 C5_23 H5B_23 110.5 . . ?
H5A_23 C5_23 H5B_23 108.7 . . ?
C2_241 O1_241 C5_241 108.9(7) . . ?
C2_241 O1_241 Na1_6 124.2(6) . . ?
C5_241 O1_241 Na1_6 126.9(5) . . ?
O1_241 C2_241 C3_241 104.7(9) . . ?
O1_241 C2_241 H2A_241 110.8 . . ?
C3_241 C2_241 H2A_241 110.8 . . ?
O1_241 C2_241 H2B_241 110.8 . . ?
C3_241 C2_241 H2B_241 110.8 . . ?
H2A_241 C2_241 H2B_241 108.9 . . ?
C4_241 C3_241 C2_241 101.9(7) . . ?
C4_241 C3_241 H3A_241 111.4 . . ?
C2_241 C3_241 H3A_241 111.4 . . ?
C4_241 C3_241 H3B_241 111.4 . . ?
C2_241 C3_241 H3B_241 111.4 . . ?
H3A_241 C3_241 H3B_241 109.3 . . ?
C5_241 C4_241 C3_241 104.7(7) . . ?
C5_241 C4_241 H4A_241 110.8 . . ?
C3_241 C4_241 H4A_241 110.8 . . ?
C5_241 C4_241 H4B_241 110.8 . . ?
C3_241 C4_241 H4B_241 110.8 . . ?
H4A_241 C4_241 H4B_241 108.9 . . ?
O1_241 C5_241 C4_241 106.7(6) . . ?
O1_241 C5_241 H5A_241 110.4 . . ?
C4_241 C5_241 H5A_241 110.4 . . ?
O1_241 C5_241 H5B_241 110.4 . . ?
C4_241 C5_241 H5B_241 110.4 . . ?
H5A_241 C5_241 H5B_241 108.6 . . ?
C2_242 O1_242 C5_242 105.0(13) . . ?
C2_242 O1_242 Na1_6 129.2(14) . . ?
C5_242 O1_242 Na1_6 125.8(11) . . ?
O1_242 C2_242 C3_242 103.8(11) . . ?
O1_242 C2_242 H2A_242 111.0 . . ?
C3_242 C2_242 H2A_242 111.0 . . ?
O1_242 C2_242 H2B_242 111.0 . . ?
C3_242 C2_242 H2B_242 111.0 . . ?
H2A_242 C2_242 H2B_242 109.0 . . ?
C4_242 C3_242 C2_242 105.9(11) . . ?
C4_242 C3_242 H3A_242 110.6 . . ?
C2_242 C3_242 H3A_242 110.6 . . ?
C4_242 C3_242 H3B_242 110.6 . . ?
C2_242 C3_242 H3B_242 110.6 . . ?
H3A_242 C3_242 H3B_242 108.7 . . ?
C5_242 C4_242 C3_242 103.0(10) . . ?
C5_242 C4_242 H4A_242 111.2 . . ?
C3_242 C4_242 H4A_242 111.2 . . ?
C5_242 C4_242 H4B_242 111.2 . . ?
C3_242 C4_242 H4B_242 111.2 . . ?
H4A_242 C4_242 H4B_242 109.1 . . ?
O1_242 C5_242 C4_242 104.5(11) . . ?
O1_242 C5_242 H5A_242 110.9 . . ?
C4_242 C5_242 H5A_242 110.9 . . ?
O1_242 C5_242 H5B_242 110.9 . . ?
C4_242 C5_242 H5B_242 110.9 . . ?
H5A_242 C5_242 H5B_242 108.9 . . ?
C2_251 O1_251 C5_251 110.4(8) . . ?
C2_251 O1_251 Na1_6 123.5(9) . . ?
C5_251 O1_251 Na1_6 124.6(8) . . ?
O1_251 C2_251 C3_251 105.9(9) . . ?
O1_251 C2_251 H2A_251 110.6 . . ?
C3_251 C2_251 H2A_251 110.6 . . ?
O1_251 C2_251 H2B_251 110.6 . . ?
C3_251 C2_251 H2B_251 110.6 . . ?
H2A_251 C2_251 H2B_251 108.7 . . ?
C2_251 C3_251 C4_251 105.8(8) . . ?
C2_251 C3_251 H3A_251 110.6 . . ?
C4_251 C3_251 H3A_251 110.6 . . ?
C2_251 C3_251 H3B_251 110.6 . . ?
C4_251 C3_251 H3B_251 110.6 . . ?
H3A_251 C3_251 H3B_251 108.7 . . ?
C5_251 C4_251 C3_251 106.1(8) . . ?
C5_251 C4_251 H4A_251 110.5 . . ?
C3_251 C4_251 H4A_251 110.5 . . ?
C5_251 C4_251 H4B_251 110.5 . . ?
C3_251 C4_251 H4B_251 110.5 . . ?
H4A_251 C4_251 H4B_251 108.7 . . ?
O1_251 C5_251 C4_251 105.7(8) . . ?
O1_251 C5_251 H5A_251 110.6 . . ?
C4_251 C5_251 H5A_251 110.6 . . ?
O1_251 C5_251 H5B_251 110.6 . . ?
C4_251 C5_251 H5B_251 110.6 . . ?
H5A_251 C5_251 H5B_251 108.7 . . ?
C2_252 O1_252 C5_252 109.0(11) . . ?
C2_252 O1_252 Na1_6 121.5(12) . . ?
C5_252 O1_252 Na1_6 129.2(11) . . ?
O1_252 C2_252 C3_252 110.1(11) . . ?
O1_252 C2_252 H2A_252 109.6 . . ?
C3_252 C2_252 H2A_252 109.6 . . ?
O1_252 C2_252 H2B_252 109.6 . . ?
C3_252 C2_252 H2B_252 109.6 . . ?
H2A_252 C2_252 H2B_252 108.1 . . ?
C2_252 C3_252 C4_252 103.4(10) . . ?
C2_252 C3_252 H3A_252 111.1 . . ?
C4_252 C3_252 H3A_252 111.1 . . ?
C2_252 C3_252 H3B_252 111.1 . . ?
C4_252 C3_252 H3B_252 111.1 . . ?
H3A_252 C3_252 H3B_252 109.1 . . ?
C5_252 C4_252 C3_252 108.3(11) . . ?
C5_252 C4_252 H4A_252 110.0 . . ?
C3_252 C4_252 H4A_252 110.0 . . ?
C5_252 C4_252 H4B_252 110.0 . . ?
C3_252 C4_252 H4B_252 110.0 . . ?
H4A_252 C4_252 H4B_252 108.4 . . ?
O1_252 C5_252 C4_252 106.5(11) . . ?
O1_252 C5_252 H5A_252 110.4 . . ?
C4_252 C5_252 H5A_252 110.4 . . ?
O1_252 C5_252 H5B_252 110.4 . . ?
C4_252 C5_252 H5B_252 110.4 . . ?
H5A_252 C5_252 H5B_252 108.6 . . ?

loop_
_geom_bond_atom_site_label_1
_geom_bond_atom_site_label_2
_geom_bond_distance
_geom_bond_site_symmetry_2
_geom_bond_publ_flag
B1_1 C8_1 1.591(5) . ?
B1_1 C4_1 1.591(5) . ?
B1_1 C6_1 1.597(5) . ?
B1_1 C2_1 1.598(5) . ?
C2_1 N3_1 1.130(5) . ?
N3_1 Na3_6 2.646(4) 2_545 ?
C4_1 N5_1 1.153(5) . ?
N5_1 Cr1_5 2.064(3) . ?
C6_1 N7_1 1.145(5) . ?
N7_1 Cr8_5 2.063(3) . ?
C8_1 N9_1 1.140(5) . ?
N9_1 Cr22_5 2.083(3) . ?
B1_2 C2_2 1.592(5) . ?
B1_2 C6_2 1.593(6) . ?
B1_2 C4_2 1.598(5) . ?
B1_2 C8_2 1.601(5) . ?
C2_2 N3_2 1.139(5) . ?
N3_2 Na3_6 2.469(4) . ?
C4_2 N5_2 1.151(5) . ?
N5_2 Cr8_5 2.075(3) . ?
C6_2 N7_2 1.142(5) . ?
N7_2 Cr1_5 2.072(3) . ?
C8_2 N9_2 1.137(5) . ?
N9_2 Cr15_5 2.083(3) . ?
B1_3 C8_3 1.586(6) . ?
B1_3 C4_3 1.597(6) . ?
B1_3 C6_3 1.600(6) . ?
B1_3 C2_3 1.601(6) . ?
C2_3 N3_3 1.134(6) . ?
C4_3 N5_3 1.155(5) . ?
N5_3 Cr22_5 2.076(3) . ?
C6_3 N7_3 1.139(5) . ?
N7_3 Cr15_5 2.078(3) . ?
C8_3 N9_3 1.149(5) . ?
N9_3 Cr1_5 2.068(3) . ?
B1_4 C6_4 1.585(6) . ?
B1_4 C4_4 1.593(5) . ?
B1_4 C2_4 1.596(6) . ?
B1_4 C8_4 1.597(6) . ?
C2_4 N3_4 1.141(5) . ?
N3_4 Na1_6 2.543(4) . ?
C4_4 N5_4 1.143(5) . ?
N5_4 Cr22_5 2.081(3) . ?
C6_4 N7_4 1.148(5) . ?
N7_4 Cr15_5 2.068(4) . ?
C8_4 N10_4 1.144(5) . ?
N10_4 Cr8_5 2.062(3) . ?
Cr15_5 C20_5 1.811(4) . ?
Cr15_5 C18_5 1.827(5) . ?
Cr15_5 C16_5 1.845(4) . ?
C16_5 O17_5 1.160(5) . ?
C18_5 O19_5 1.167(5) . ?
C20_5 O21_5 1.177(5) . ?
O21_5 Na2_6 2.351(4) . ?
Cr22_5 C27_5 1.819(4) . ?
Cr22_5 C23_5 1.826(4) . ?
Cr22_5 C25_5 1.831(4) . ?
C23_5 O24_5 1.174(5) . ?
C25_5 O26_5 1.169(5) . ?
C27_5 O28_5 1.174(5) . ?
O28_5 Na2_6 2.360(3) 2_645 ?
Cr8_5 C13_5 1.817(4) . ?
Cr8_5 C11_5 1.836(4) . ?
Cr8_5 C9_5 1.842(4) . ?
C9_5 O10_5 1.157(5) . ?
C11_5 O12_5 1.166(5) . ?
C13_5 O14_5 1.175(5) . ?
O14_5 Na4_6 2.435(3) . ?
Cr1_5 C4_5 1.830(4) . ?
Cr1_5 C2_5 1.832(4) . ?
Cr1_5 C6_5 1.833(4) . ?
C2_5 O3_5 1.170(5) . ?
C4_5 O5_5 1.164(5) . ?
C6_5 O7_5 1.162(5) . ?
Na2_6 O1_18 2.257(4) . ?
Na2_6 O1_201 2.262(18) . ?
Na2_6 O1_191 2.268(15) . ?
Na2_6 O1_192 2.28(3) . ?
Na2_6 O1_202 2.296(14) . ?
Na2_6 C2_192 3.12(2) . ?
Na4_6 O1_161 2.320(18) . ?
Na4_6 O1_151 2.346(12) . ?
Na4_6 O1_142 2.35(2) . ?
Na4_6 O1_17 2.350(3) . ?
Na4_6 O1_162 2.371(7) . ?
Na4_6 O1_152 2.376(6) . ?
Na4_6 O1_13 2.383(4) . ?
Na4_6 O1_141 2.383(14) . ?
Na3_6 O1_91 2.304(19) . ?
Na3_6 O1_112 2.328(7) . ?
Na3_6 O1_92 2.376(15) . ?
Na3_6 O1_10 2.384(3) . ?
Na3_6 O1_111 2.387(11) . ?
Na3_6 O1_12 2.481(3) . ?
Na1_6 O1_242 2.310(15) . ?
Na1_6 O1_23 2.315(4) . ?
Na1_6 O1_251 2.336(10) . ?
Na1_6 O1_22 2.363(4) . ?
Na1_6 O1_212 2.369(18) . ?
Na1_6 O1_252 2.384(16) . ?
Na1_6 O1_211 2.416(7) . ?
Na1_6 O1_241 2.425(8) . ?
O1_71 C2_71 1.503(7) . ?
O1_71 C5_71 1.503(7) . ?
C2_71 C3_71 1.437(7) . ?
C2_71 H2A_71 0.9900 . ?
C2_71 H2B_71 0.9900 . ?
C3_71 C4_71 1.434(7) . ?
C3_71 H3A_71 0.9900 . ?
C3_71 H3B_71 0.9900 . ?
C4_71 C5_71 1.490(8) . ?
C4_71 H4A_71 0.9900 . ?
C4_71 H4B_71 0.9900 . ?
C5_71 H5A_71 0.9900 . ?
C5_71 H5B_71 0.9900 . ?
O1_72 C2_72 1.438(14) . ?
O1_72 C5_72 1.445(14) . ?
C2_72 C3_72 1.544(14) . ?
C2_72 H2A_72 0.9900 . ?
C2_72 H2B_72 0.9900 . ?
C3_72 C4_72 1.496(14) . ?
C3_72 H3A_72 0.9900 . ?
C3_72 H3B_72 0.9900 . ?
C4_72 C5_72 1.508(14) . ?
C4_72 H4A_72 0.9900 . ?
C4_72 H4B_72 0.9900 . ?
C5_72 H5A_72 0.9900 . ?
C5_72 H5B_72 0.9900 . ?
O1_8 C5_8 1.389(7) . ?
O1_8 C2_8 1.447(7) . ?
C2_8 C3_8 1.502(9) . ?
C2_8 H2A_8 0.9900 . ?
C2_8 H2B_8 0.9900 . ?
C3_8 C4_8 1.491(9) . ?
C3_8 H3A_8 0.9900 . ?
C3_8 H3B_8 0.9900 . ?
C4_8 C5_8 1.493(8) . ?
C4_8 H4A_8 0.9900 . ?
C4_8 H4B_8 0.9900 . ?
C5_8 H5A_8 0.9900 . ?
C5_8 H5B_8 0.9900 . ?
O1_91 C5_91 1.427(12) . ?
O1_91 C2_91 1.428(14) . ?
C2_91 C3_91 1.505(12) . ?
C2_91 H2A_91 0.9900 . ?
C2_91 H2B_91 0.9900 . ?
C3_91 C4_91 1.497(12) . ?
C3_91 H3A_91 0.9900 . ?
C3_91 H3B_91 0.9900 . ?
C4_91 C5_91 1.488(12) . ?
C4_91 H4A_91 0.9900 . ?
C4_91 H4B_91 0.9900 . ?
C5_91 H5A_91 0.9900 . ?
C5_91 H5B_91 0.9900 . ?
O1_92 C5_92 1.437(11) . ?
O1_92 C2_92 1.447(11) . ?
C2_92 C3_92 1.529(11) . ?
C2_92 H2A_92 0.9900 . ?
C2_92 H2B_92 0.9900 . ?
C3_92 C4_92 1.513(11) . ?
C3_92 H3A_92 0.9900 . ?
C3_92 H3B_92 0.9900 . ?
C4_92 C5_92 1.476(11) . ?
C4_92 H4A_92 0.9900 . ?
C4_92 H4B_92 0.9900 . ?
C5_92 H5A_92 0.9900 . ?
C5_92 H5B_92 0.9900 . ?
O1_10 C5_10 1.428(6) . ?
O1_10 C2_10 1.430(6) . ?
C2_10 C3_10 1.486(7) . ?
C2_10 H2A_10 0.9900 . ?
C2_10 H2B_10 0.9900 . ?
C3_10 C4_10 1.513(7) . ?
C3_10 H3A_10 0.9900 . ?
C3_10 H3B_10 0.9900 . ?
C4_10 C5_10 1.498(6) . ?
C4_10 H4A_10 0.9900 . ?
C4_10 H4B_10 0.9900 . ?
C5_10 H5A_10 0.9900 . ?
C5_10 H5B_10 0.9900 . ?
O1_111 C2_111 1.435(11) . ?
O1_111 C5_111 1.440(11) . ?
C2_111 C3_111 1.496(11) . ?
C2_111 H2A_111 0.9900 . ?
C2_111 H2B_111 0.9900 . ?
C3_111 C4_111 1.505(11) . ?
C3_111 H3A_111 0.9900 . ?
C3_111 H3B_111 0.9900 . ?
C4_111 C5_111 1.487(11) . ?
C4_111 H4A_111 0.9900 . ?
C4_111 H4B_111 0.9900 . ?
C5_111 H5A_111 0.9900 . ?
C5_111 H5B_111 0.9900 . ?
O1_112 C5_112 1.423(9) . ?
O1_112 C2_112 1.431(9) . ?
C2_112 C3_112 1.505(9) . ?
C2_112 H2A_112 0.9900 . ?
C2_112 H2B_112 0.9900 . ?
C3_112 C4_112 1.507(9) . ?
C3_112 H3A_112 0.9900 . ?
C3_112 H3B_112 0.9900 . ?
C4_112 C5_112 1.516(9) . ?
C4_112 H4A_112 0.9900 . ?
C4_112 H4B_112 0.9900 . ?
C5_112 H5A_112 0.9900 . ?
C5_112 H5B_112 0.9900 . ?
O1_12 C2_12 1.400(5) . ?
O1_12 C5_12 1.422(6) . ?
C2_12 C3_12 1.491(7) . ?
C2_12 H2A_12 0.9900 . ?
C2_12 H2B_12 0.9900 . ?
C3_12 C4_12 1.496(7) . ?
C3_12 H3A_12 0.9900 . ?
C3_12 H3B_12 0.9900 . ?
C4_12 C5_12 1.478(7) . ?
C4_12 H4A_12 0.9900 . ?
C4_12 H4B_12 0.9900 . ?
C5_12 H5A_12 0.9900 . ?
C5_12 H5B_12 0.9900 . ?
O1_13 C5_13 1.429(6) . ?
O1_13 C2_13 1.446(6) . ?
C2_13 C3_13 1.490(7) . ?
C2_13 H2A_13 0.9900 . ?
C2_13 H2B_13 0.9900 . ?
C3_13 C4_13 1.506(8) . ?
C3_13 H3A_13 0.9900 . ?
C3_13 H3B_13 0.9900 . ?
C4_13 C5_13 1.502(8) . ?
C4_13 H4A_13 0.9900 . ?
C4_13 H4B_13 0.9900 . ?
C5_13 H5A_13 0.9900 . ?
C5_13 H5B_13 0.9900 . ?
O1_151 C5_151 1.446(13) . ?
O1_151 C2_151 1.456(12) . ?
C2_151 C3_151 1.515(12) . ?
C2_151 H2A_151 0.9900 . ?
C2_151 H2B_151 0.9900 . ?
C3_151 C4_151 1.523(12) . ?
C3_151 H3A_151 0.9900 . ?
C3_151 H3B_151 0.9900 . ?
C4_151 C5_151 1.493(13) . ?
C4_151 H4A_151 0.9900 . ?
C4_151 H4B_151 0.9900 . ?
C5_151 H5A_151 0.9900 . ?
C5_151 H5B_151 0.9900 . ?
O1_152 C2_152 1.414(8) . ?
O1_152 C5_152 1.456(9) . ?
C2_152 C3_152 1.516(9) . ?
C2_152 H2A_152 0.9900 . ?
C2_152 H2B_152 0.9900 . ?
C3_152 C4_152 1.505(9) . ?
C3_152 H3A_152 0.9900 . ?
C3_152 H3B_152 0.9900 . ?
C4_152 C5_152 1.474(9) . ?
C4_152 H4A_152 0.9900 . ?
C4_152 H4B_152 0.9900 . ?
C5_152 H5A_152 0.9900 . ?
C5_152 H5B_152 0.9900 . ?
O1_161 C2_161 1.429(13) . ?
O1_161 C5_161 1.447(13) . ?
C2_161 C3_161 1.503(13) . ?
C2_161 H2A_161 0.9900 . ?
C2_161 H2B_161 0.9900 . ?
C3_161 C4_161 1.487(13) . ?
C3_161 H3A_161 0.9900 . ?
C3_161 H3B_161 0.9900 . ?
C4_161 C5_161 1.500(14) . ?
C4_161 H4A_161 0.9900 . ?
C4_161 H4B_161 0.9900 . ?
C5_161 H5A_161 0.9900 . ?
C5_161 H5B_161 0.9900 . ?
O1_162 C2_162 1.426(8) . ?
O1_162 C5_162 1.439(9) . ?
C2_162 C3_162 1.504(9) . ?
C2_162 H2A_162 0.9900 . ?
C2_162 H2B_162 0.9900 . ?
C3_162 C4_162 1.526(9) . ?
C3_162 H3A_162 0.9900 . ?
C3_162 H3B_162 0.9900 . ?
C4_162 C5_162 1.490(9) . ?
C4_162 H4A_162 0.9900 . ?
C4_162 H4B_162 0.9900 . ?
C5_162 H5A_162 0.9900 . ?
C5_162 H5B_162 0.9900 . ?
O1_141 C2_141 1.422(11) . ?
O1_141 C5_141 1.431(10) . ?
C2_141 C3_141 1.517(11) . ?
C2_141 H2A_141 0.9900 . ?
C2_141 H2B_141 0.9900 . ?
C3_141 C4_141 1.493(11) . ?
C3_141 H3A_141 0.9900 . ?
C3_141 H3B_141 0.9900 . ?
C4_141 C5_141 1.488(10) . ?
C4_141 H4A_141 0.9900 . ?
C4_141 H4B_141 0.9900 . ?
C5_141 H5A_141 0.9900 . ?
C5_141 H5B_141 0.9900 . ?
O1_142 C2_142 1.422(12) . ?
O1_142 C5_142 1.428(12) . ?
C2_142 C3_142 1.488(12) . ?
C2_142 H2A_142 0.9900 . ?
C2_142 H2B_142 0.9900 . ?
C3_142 C4_142 1.505(12) . ?
C3_142 H3A_142 0.9900 . ?
C3_142 H3B_142 0.9900 . ?
C4_142 C5_142 1.493(12) . ?
C4_142 H4A_142 0.9900 . ?
C4_142 H4B_142 0.9900 . ?
C5_142 H5A_142 0.9900 . ?
C5_142 H5B_142 0.9900 . ?
O1_17 C2_17 1.434(5) . ?
O1_17 C5_17 1.451(5) . ?
C2_17 C3_17 1.521(6) . ?
C2_17 H2A_17 0.9900 . ?
C2_17 H2B_17 0.9900 . ?
C3_17 C4_17 1.507(6) . ?
C3_17 H3A_17 0.9900 . ?
C3_17 H3B_17 0.9900 . ?
C4_17 C5_17 1.485(6) . ?
C4_17 H4A_17 0.9900 . ?
C4_17 H4B_17 0.9900 . ?
C5_17 H5A_17 0.9900 . ?
C5_17 H5B_17 0.9900 . ?
O1_18 C2_18 1.422(5) . ?
O1_18 C5_18 1.434(6) . ?
C2_18 C3_18 1.476(7) . ?
C2_18 H2A_18 0.9900 . ?
C2_18 H2B_18 0.9900 . ?
C3_18 C4_18 1.515(6) . ?
C3_18 H3A_18 0.9900 . ?
C3_18 H3B_18 0.9900 . ?
C4_18 C5_18 1.486(7) . ?
C4_18 H4A_18 0.9900 . ?
C4_18 H4B_18 0.9900 . ?
C5_18 H5A_18 0.9900 . ?
C5_18 H5B_18 0.9900 . ?
O1_191 C5_191 1.436(9) . ?
O1_191 C2_191 1.441(12) . ?
C2_191 C3_191 1.467(9) . ?
C2_191 H2A_191 0.9900 . ?
C2_191 H2B_191 0.9900 . ?
C3_191 C4_191 1.494(10) . ?
C3_191 H3A_191 0.9900 . ?
C3_191 H3B_191 0.9900 . ?
C4_191 C5_191 1.499(10) . ?
C4_191 H4A_191 0.9900 . ?
C4_191 H4B_191 0.9900 . ?
C5_191 H5A_191 0.9900 . ?
C5_191 H5B_191 0.9900 . ?
O1_192 C2_192 1.433(14) . ?
O1_192 C5_192 1.436(14) . ?
C2_192 C3_192 1.511(13) . ?
C2_192 H2A_192 0.9900 . ?
C2_192 H2B_192 0.9900 . ?
C3_192 C4_192 1.508(13) . ?
C3_192 H3A_192 0.9900 . ?
C3_192 H3B_192 0.9900 . ?
C4_192 C5_192 1.491(14) . ?
C4_192 H4A_192 0.9900 . ?
C4_192 H4B_192 0.9900 . ?
C5_192 H5A_192 0.9900 . ?
C5_192 H5B_192 0.9900 . ?
O1_201 C2_201 1.436(14) . ?
O1_201 C5_201 1.440(13) . ?
C2_201 C3_201 1.507(12) . ?
C2_201 H2A_201 0.9900 . ?
C2_201 H2B_201 0.9900 . ?
C3_201 C4_201 1.534(12) . ?
C3_201 H3A_201 0.9900 . ?
C3_201 H3B_201 0.9900 . ?
C4_201 C5_201 1.492(12) . ?
C4_201 H4A_201 0.9900 . ?
C4_201 H4B_201 0.9900 . ?
C5_201 H5A_201 0.9900 . ?
C5_201 H5B_201 0.9900 . ?
O1_202 C2_202 1.426(12) . ?
O1_202 C5_202 1.453(11) . ?
C2_202 C3_202 1.509(11) . ?
C2_202 H2A_202 0.9900 . ?
C2_202 H2B_202 0.9900 . ?
C3_202 C4_202 1.527(11) . ?
C3_202 H3A_202 0.9900 . ?
C3_202 H3B_202 0.9900 . ?
C4_202 C5_202 1.494(10) . ?
C4_202 H4A_202 0.9900 . ?
C4_202 H4B_202 0.9900 . ?
C5_202 H5A_202 0.9900 . ?
C5_202 H5B_202 0.9900 . ?
O1_211 C2_211 1.430(11) . ?
O1_211 C5_211 1.454(10) . ?
C2_211 C3_211 1.525(8) . ?
C2_211 H2A_211 0.9900 . ?
C2_211 H2B_211 0.9900 . ?
C3_211 C4_211 1.497(9) . ?
C3_211 H3A_211 0.9900 . ?
C3_211 H3B_211 0.9900 . ?
C4_211 C5_211 1.490(8) . ?
C4_211 H4A_211 0.9900 . ?
C4_211 H4B_211 0.9900 . ?
C5_211 H5A_211 0.9900 . ?
C5_211 H5B_211 0.9900 . ?
O1_212 C2_212 1.428(14) . ?
O1_212 C5_212 1.441(14) . ?
C2_212 C3_212 1.505(13) . ?
C2_212 H2A_212 0.9900 . ?
C2_212 H2B_212 0.9900 . ?
C3_212 C4_212 1.524(13) . ?
C3_212 H3A_212 0.9900 . ?
C3_212 H3B_212 0.9900 . ?
C4_212 C5_212 1.484(13) . ?
C4_212 H4A_212 0.9900 . ?
C4_212 H4B_212 0.9900 . ?
C5_212 H5A_212 0.9900 . ?
C5_212 H5B_212 0.9900 . ?
O1_22 C2_22 1.412(6) . ?
O1_22 C5_22 1.432(6) . ?
C2_22 C3_22 1.494(8) . ?
C2_22 H2A_22 0.9900 . ?
C2_22 H2B_22 0.9900 . ?
C3_22 C4_22 1.498(8) . ?
C3_22 H3A_22 0.9900 . ?
C3_22 H3B_22 0.9900 . ?
C4_22 C5_22 1.494(7) . ?
C4_22 H4A_22 0.9900 . ?
C4_22 H4B_22 0.9900 . ?
C5_22 H5A_22 0.9900 . ?
C5_22 H5B_22 0.9900 . ?
O1_23 C5_23 1.410(6) . ?
O1_23 C2_23 1.437(6) . ?
C2_23 C3_23 1.483(7) . ?
C2_23 H2A_23 0.9900 . ?
C2_23 H2B_23 0.9900 . ?
C3_23 C4_23 1.529(8) . ?
C3_23 H3A_23 0.9900 . ?
C3_23 H3B_23 0.9900 . ?
C4_23 C5_23 1.477(7) . ?
C4_23 H4A_23 0.9900 . ?
C4_23 H4B_23 0.9900 . ?
C5_23 H5A_23 0.9900 . ?
C5_23 H5B_23 0.9900 . ?
O1_241 C2_241 1.407(10) . ?
O1_241 C5_241 1.449(9) . ?
C2_241 C3_241 1.524(11) . ?
C2_241 H2A_241 0.9900 . ?
C2_241 H2B_241 0.9900 . ?
C3_241 C4_241 1.510(9) . ?
C3_241 H3A_241 0.9900 . ?
C3_241 H3B_241 0.9900 . ?
C4_241 C5_241 1.503(9) . ?
C4_241 H4A_241 0.9900 . ?
C4_241 H4B_241 0.9900 . ?
C5_241 H5A_241 0.9900 . ?
C5_241 H5B_241 0.9900 . ?
O1_242 C2_242 1.426(13) . ?
O1_242 C5_242 1.439(13) . ?
C2_242 C3_242 1.520(13) . ?
C2_242 H2A_242 0.9900 . ?
C2_242 H2B_242 0.9900 . ?
C3_242 C4_242 1.508(12) . ?
C3_242 H3A_242 0.9900 . ?
C3_242 H3B_242 0.9900 . ?
C4_242 C5_242 1.469(13) . ?
C4_242 H4A_242 0.9900 . ?
C4_242 H4B_242 0.9900 . ?
C5_242 H5A_242 0.9900 . ?
C5_242 H5B_242 0.9900 . ?
O1_251 C2_251 1.411(13) . ?
O1_251 C5_251 1.446(12) . ?
C2_251 C3_251 1.482(11) . ?
C2_251 H2A_251 0.9900 . ?
C2_251 H2B_251 0.9900 . ?
C3_251 C4_251 1.508(11) . ?
C3_251 H3A_251 0.9900 . ?
C3_251 H3B_251 0.9900 . ?
C4_251 C5_251 1.497(10) . ?
C4_251 H4A_251 0.9900 . ?
C4_251 H4B_251 0.9900 . ?
C5_251 H5A_251 0.9900 . ?
C5_251 H5B_251 0.9900 . ?
O1_252 C2_252 1.415(14) . ?
O1_252 C5_252 1.451(13) . ?
C2_252 C3_252 1.482(13) . ?
C2_252 H2A_252 0.9900 . ?
C2_252 H2B_252 0.9900 . ?
C3_252 C4_252 1.492(13) . ?
C3_252 H3A_252 0.9900 . ?
C3_252 H3B_252 0.9900 . ?
C4_252 C5_252 1.470(13) . ?
C4_252 H4A_252 0.9900 . ?
C4_252 H4B_252 0.9900 . ?
C5_252 H5A_252 0.9900 . ?
C5_252 H5B_252 0.9900 . ?
